data_1566742
loop_
_publ_author_name
'Kodama, Takuya'
'Saito, Kanako'
'Tobisu, Mamoru'

_publ_section_title
;
 Nickel-Catalyzed Skeletal Transformation of Tropone Derivatives via C--C
 Bond Activation: Catalyst-Controlled Access to Diverse Ring Systems
;
_journal_name_full 'Chemical Science'
_journal_paper_doi 10.1039/D2SC01394K
_journal_year 2022
_chemical_formula_moiety '8(C23 H16 O)'
_chemical_formula_sum 'C184 H128 O8'
_chemical_formula_weight 2466.86
_space_group_crystal_system triclinic
_space_group_IT_number 2
_space_group_name_Hall '-P 1'
_space_group_name_H-M_alt 'P -1'
_atom_sites_solution_hydrogens geom
_atom_sites_solution_primary iterative
_audit_creation_date 2021-10-13
_audit_creation_method
;
Olex2 1.3
(compiled 2020.11.12 svn.r5f609507 for OlexSys, GUI svn.r6272)
;
_audit_update_record
;
2021-10-14 deposited with the CCDC.	2022-04-04 downloaded from the CCDC.
;
_cell_angle_alpha 76.1520(10)
_cell_angle_beta 85.8840(10)
_cell_angle_gamma 86.2040(10)
_cell_formula_units_Z 2
_cell_length_a 10.99710(10)
_cell_length_b 21.3867(2)
_cell_length_c 28.8610(2)
_cell_measurement_reflns_used 38794
_cell_measurement_temperature 123
_cell_measurement_theta_max 75.8900
_cell_measurement_theta_min 3.3310
_cell_volume 6565.14(10)
_computing_cell_refinement 'CrysAlisPro 1.171.40.43a (Rigaku OD, 2019)'
_computing_data_collection 'CrysAlisPro 1.171.40.43a (Rigaku OD, 2019)'
_computing_data_reduction 'CrysAlisPro 1.171.40.43a (Rigaku OD, 2019)'
_computing_molecular_graphics 'Olex2 1.3 (Dolomanov et al., 2009)'
_computing_publication_material 'Olex2 1.3 (Dolomanov et al., 2009)'
_computing_structure_refinement 'SHELXL 2018/3 (Sheldrick, 2015)'
_computing_structure_solution 'olex2.solve 1.3 (Bourhis et al., 2015)'
_diffrn_ambient_temperature 123
_diffrn_detector 'CCD plate'
_diffrn_detector_area_resol_mean 10.0000
_diffrn_detector_type HyPix
_diffrn_measured_fraction_theta_full 0.996
_diffrn_measured_fraction_theta_max 0.962
_diffrn_measurement_details
;
List of Runs (angles in degrees, time in seconds):

  # Type    Start    End  Width  t~exp~   \w     \q     \k     \f   Frames
#--------------------------------------------------------------------------
  1  \w    -24.00  67.00   0.50    0.37    --   47.45 -73.00 -52.00  182
  2  \w     79.00 104.00   0.50    1.49    --   70.50 -99.00 -60.00   50
  3  \w     21.00  46.00   0.50    1.49    --   70.50 -73.00 -52.00   50
  4  \w     19.00  58.00   0.50    1.49    --   70.50 -99.00 -60.00   78
  5  \w    -22.00  18.00   0.50    0.37    --   47.45 -37.00-180.00   80
  6  \w    -95.00 -20.00   0.50    0.37    --  -47.45 125.00  30.00  150
  7  \w    -61.00  -4.00   0.50    0.37    --  -47.45  73.00  76.00  114
  8  \w     74.00 107.00   0.50    0.37    --   47.45  73.00  76.00   66
  9  \w     53.00  79.00   0.50    1.49    --   70.50  73.00  76.00   52
 10  \w     71.00 101.00   0.50    0.37    --   47.45 125.00 -60.00   60
 11  \w     72.00 119.00   0.50    0.37    --   47.45 125.00-180.00   94
 12  \w    -58.00 -33.00   0.50    1.49    -- -106.00  37.00 -60.00   50
 13  \w    -75.00 -50.00   0.50    1.49    -- -106.00  77.00-150.00   50
 14  \w    -77.00 -43.00   0.50    1.49    -- -106.00 125.00 -60.00   68
 15  \w    -76.00 -33.00   0.50    1.49    -- -106.00 125.00  30.00   86
 16  \w    -97.00 -71.00   0.50    1.49    -- -106.00  37.00 -60.00   52
 17  \w   -124.00 -98.00   0.50    1.49    -- -106.00  77.00-150.00   52
 18  \w   -115.00 -33.00   0.50    1.49    -- -106.00 125.00-120.00  164
 19  \w   -115.00 -46.00   0.50    1.49    -- -106.00 125.00-150.00  138
 20  \w   -119.00 -59.00   0.50    1.49    -- -106.00  19.00  30.00  120
 21  \w   -117.00 -26.00   0.50    0.37    --  -47.45 -73.00 -52.00  182
 22  \w   -120.00 -71.00   0.50    0.37    --  -47.45-125.00  60.00   98
 23  \w   -128.00 -95.00   0.50    1.49    -- -106.00 -37.00  90.00   66
 24  \w   -138.00 -93.00   0.50    1.49    -- -106.00 -19.00 150.00   90
 25  \w   -121.00 -56.00   0.50    1.49    -- -106.00  57.00  90.00  130
 26  \w   -117.00 -38.00   0.50    1.49    -- -106.00  73.00  76.00  158
 27  \w   -117.00 -34.00   0.50    1.49    -- -106.00 125.00  90.00  166
 28  \w   -117.00 -91.00   0.50    1.49    -- -106.00 125.00  30.00   52
 29  \w   -164.00-139.00   0.50    1.49    -- -106.00 -19.00 150.00   50
 30  \w   -177.00 -93.00   0.50    1.49    -- -106.00 -37.00  60.00  168
 31  \w   -164.00 -85.00   0.50    1.49    -- -106.00 -73.00 -52.00  158
 32  \w   -126.00-101.00   0.50    1.49    -- -106.00 -37.00-150.00   50
 33  \w   -176.00-141.00   0.50    1.49    -- -106.00 -37.00-150.00   70
 34  \w   -172.00 -75.00   0.50    1.49    -- -106.00-125.00  30.00  194
 35  \w   -173.00 -81.00   0.50    1.49    -- -106.00-125.00  90.00  184
;
_diffrn_measurement_device 'four-circle diffractometer'
_diffrn_measurement_device_type 'XtaLAB Synergy, Single source at offset/far, HyPix'
_diffrn_measurement_method '\w scans'
_diffrn_orient_matrix_type 'CrysAlisPro convention (1999,Acta A55,543-557)'
_diffrn_orient_matrix_UB_11 0.0776833000
_diffrn_orient_matrix_UB_12 -0.0254644000
_diffrn_orient_matrix_UB_13 0.0435832000
_diffrn_orient_matrix_UB_21 -0.0587226000
_diffrn_orient_matrix_UB_22 -0.0656352000
_diffrn_orient_matrix_UB_23 0.0094507000
_diffrn_orient_matrix_UB_31 0.1014584000
_diffrn_orient_matrix_UB_32 -0.0237044000
_diffrn_orient_matrix_UB_33 -0.0323070000
_diffrn_radiation_monochromator mirror
_diffrn_radiation_probe x-ray
_diffrn_radiation_type 'Cu K\a'
_diffrn_radiation_wavelength 1.54184
_diffrn_reflns_av_R_equivalents 0.0452
_diffrn_reflns_av_unetI/netI 0.0440
_diffrn_reflns_Laue_measured_fraction_full 0.996
_diffrn_reflns_Laue_measured_fraction_max 0.962
_diffrn_reflns_limit_h_max 13
_diffrn_reflns_limit_h_min -13
_diffrn_reflns_limit_k_max 26
_diffrn_reflns_limit_k_min -26
_diffrn_reflns_limit_l_max 33
_diffrn_reflns_limit_l_min -35
_diffrn_reflns_number 85463
_diffrn_reflns_point_group_measured_fraction_full 0.996
_diffrn_reflns_point_group_measured_fraction_max 0.962
_diffrn_reflns_theta_full 67.684
_diffrn_reflns_theta_max 76.608
_diffrn_reflns_theta_min 3.369
_diffrn_source 'micro-focus sealed X-ray tube'
_diffrn_source_type 'PhotonJet (Cu) X-ray Source'
_exptl_absorpt_coefficient_mu 0.581
_exptl_absorpt_correction_T_max 1.00000
_exptl_absorpt_correction_T_min 0.71295
_exptl_absorpt_correction_type multi-scan
_exptl_absorpt_process_details
;
CrysAlisPro 1.171.40.43a (Rigaku Oxford Diffraction, 2019)
Empirical absorption correction using spherical harmonics,
 implemented in SCALE3 ABSPACK scaling algorithm.
;
_exptl_crystal_colour colourless
_exptl_crystal_colour_primary colourless
_exptl_crystal_density_diffrn 1.248
_exptl_crystal_description block
_exptl_crystal_F_000 2592
_exptl_crystal_size_max 0.1
_exptl_crystal_size_mid 0.1
_exptl_crystal_size_min 0.1
_refine_diff_density_max 0.374
_refine_diff_density_min -0.289
_refine_diff_density_rms 0.045
_refine_ls_extinction_method none
_refine_ls_goodness_of_fit_ref 1.046
_refine_ls_hydrogen_treatment constr
_refine_ls_matrix_type full
_refine_ls_number_parameters 1729
_refine_ls_number_reflns 26553
_refine_ls_number_restraints 0
_refine_ls_restrained_S_all 1.046
_refine_ls_R_factor_all 0.0520
_refine_ls_R_factor_gt 0.0434
_refine_ls_shift/su_max 0.001
_refine_ls_shift/su_mean 0.000
_refine_ls_structure_factor_coef Fsqd
_refine_ls_weighting_details 'w=1/[\s^2^(Fo^2^)+(0.0627P)^2^+1.2413P] where P=(Fo^2^+2Fc^2^)/3'
_refine_ls_weighting_scheme calc
_refine_ls_wR_factor_gt 0.1171
_refine_ls_wR_factor_ref 0.1243
_reflns_Friedel_coverage 0.000
_reflns_number_gt 22157
_reflns_number_total 26553
_reflns_threshold_expression 'I > 2\s(I)'
_cod_data_source_file d2sc01394k2.cif
_cod_data_source_block x191213_tk01-0140-1_ph2-bztrop
_cod_original_cell_volume 6565.15(10)
_cod_database_code 1566742
_shelx_shelxl_version_number 2018/3
_chemical_oxdiff_formula 'C23 H14 O1'
_chemical_oxdiff_usercomment 'X191213_TK01-XXX-1_Ph2-BzTrop C23 H14 O1'
_shelx_space_group_comment
;
The symmetry employed for this shelxl refinement is uniquely defined
by the following loop, which should always be used as a source of
symmetry information in preference to the above space-group names.
They are only intended as comments.
;
_shelx_estimated_absorpt_t_max 0.944
_shelx_estimated_absorpt_t_min 0.944
_reflns_odcompleteness_completeness 99.68
_reflns_odcompleteness_iscentric 1
_reflns_odcompleteness_theta 66.97
_olex2_refinement_description
;
1. Fixed Uiso
 At 1.2 times of:
  All C(H) groups
2.a Aromatic/amide H refined with riding coordinates:
 C122(H122), C57(H57), C43(H43), C98(H98), C153(H153), C129(H129), C9(H9),
 C19(H19), C116(H116), C26(H26), C33(H33), C47(H47), C146(H146), C170(H170),
 C127(H127), C148(H148), C74(H74), C163(H163), C81(H81), C103(H103), C2(H2),
 C67(H67), C85(H85), C28(H28), C175(H175), C50(H50), C151(H151), C89(H89),
 C22(H22), C137(H137), C174(H174), C149(H149), C100(H100), C88(H88), C126(H126),
  C20(H20), C30(H30), C172(H172), C177(H177), C4(H4), C105(H105), C46(H46),
 C44(H44), C173(H173), C124(H124), C79(H79), C23(H23), C29(H29), C125(H125),
 C102(H102), C6(H6), C115(H115), C117(H117), C150(H150), C55(H55), C157(H157),
 C21(H21), C101(H101), C45(H45), C7(H7), C31(H31), C52(H52), C71(H71), C87(H87),
  C161(H161), C86(H86), C139(H139), C119(H119), C113(H113), C187(H187),
 C109(H109), C5(H5), C133(H133), C167(H167), C91(H91), C65(H65), C185(H185),
 C136(H136), C68(H68), C95(H95), C17(H17), C181(H181), C54(H54), C61(H61),
 C118(H118), C78(H78), C164(H164), C76(H76), C160(H160), C53(H53), C13(H13),
 C70(H70), C41(H41), C69(H69), C158(H158), C135(H135), C188(H188), C77(H77),
 C143(H143), C165(H165), C134(H134), C159(H159), C140(H140), C16(H16),
 C184(H184), C37(H37), C112(H112), C64(H64), C166(H166), C94(H94), C14(H14),
 C62(H62), C111(H111), C15(H15), C110(H110), C92(H92), C182(H182), C189(H189),
 C191(H191), C93(H93), C183(H183), C63(H63), C141(H141), C142(H142), C40(H40),
 C38(H38), C190(H190), C39(H39)
;
_olex2_submission_special_instructions 'No special instructions were received'
_oxdiff_exptl_absorpt_empirical_details
;
Empirical correction (ABSPACK) includes:
- Absorption correction using spherical harmonics
- Frame scaling
;
_oxdiff_exptl_absorpt_empirical_full_max 1.449
_oxdiff_exptl_absorpt_empirical_full_min 0.612

loop_
_space_group_symop_operation_xyz
'x, y, z'
'-x, -y, -z'

loop_
_atom_site_label
_atom_site_type_symbol
_atom_site_fract_x
_atom_site_fract_y
_atom_site_fract_z
_atom_site_U_iso_or_equiv
_atom_site_adp_type
_atom_site_occupancy
_atom_site_site_symmetry_order
_atom_site_calc_flag
_atom_site_refinement_flags_posn
_atom_site_refinement_flags_adp
_atom_site_refinement_flags_occupancy
_atom_site_disorder_assembly
_atom_site_disorder_group
O24 O 0.86505(8) 0.86048(4) 0.11934(3) 0.02851(19) Uani 1 1 d . . . . .
O48 O 0.36390(8) 0.36004(4) 0.11778(3) 0.0301(2) Uani 1 1 d . . . . .
O72 O 0.88576(8) 0.38621(4) 0.37138(4) 0.0354(2) Uani 1 1 d . . . . .
O96 O 0.36398(8) -0.12097(4) 0.37582(4) 0.0341(2) Uani 1 1 d . . . . .
O120 O 0.76505(9) 0.42122(5) 0.56998(3) 0.0368(2) Uani 1 1 d . . . . .
O144 O -0.07442(10) 0.16987(4) 0.08988(3) 0.0386(2) Uani 1 1 d . . . . .
O168 O 0.40955(10) 0.66775(4) 0.09787(3) 0.0369(2) Uani 1 1 d . . . . .
O192 O 0.79270(11) 0.07362(5) 0.41124(4) 0.0462(3) Uani 1 1 d . . . . .
C128 C -0.12465(10) 0.06340(5) -0.02372(4) 0.0213(2) Uani 1 1 d . . . . .
C147 C 0.37677(10) 0.56495(5) -0.01961(4) 0.0210(2) Uani 1 1 d . . . . .
C152 C 0.32903(10) 0.51786(5) 0.01936(4) 0.0215(2) Uani 1 1 d . . . . .
C123 C -0.17294(10) 0.01819(5) 0.01633(4) 0.0216(2) Uani 1 1 d . . . . .
C42 C 0.55385(10) 0.28447(5) 0.15595(4) 0.0214(2) Uani 1 1 d . . . . .
C34 C 0.43243(10) 0.25671(5) 0.15642(4) 0.0212(2) Uani 1 1 d . . . . .
C18 C 1.05262(10) 0.78529(5) 0.16189(4) 0.0215(2) Uani 1 1 d . . . . .
C176 C 0.87969(10) 0.18340(5) 0.51868(4) 0.0223(2) Uani 1 1 d . . . . .
C99 C 0.59332(10) 0.27486(5) 0.51328(4) 0.0224(2) Uani 1 1 d . . . . .
C66 C 0.69504(11) 0.45189(5) 0.32594(4) 0.0234(2) Uani 1 1 d . . . . .
C8 C 0.82855(11) 0.64957(5) 0.17650(4) 0.0232(2) Uani 1 1 d . . . . .
C82 C 0.52140(11) -0.04929(6) 0.36003(4) 0.0231(2) Uani 1 1 d . . . . .
C104 C 0.62713(10) 0.31792(5) 0.46969(4) 0.0229(2) Uani 1 1 d . . . . .
C27 C 0.20693(11) 0.16553(5) 0.16574(4) 0.0227(2) Uani 1 1 d . . . . .
C32 C 0.32885(11) 0.14832(5) 0.17786(4) 0.0228(2) Uani 1 1 d . . . . .
C25 C 0.20545(10) 0.28931(6) 0.13704(4) 0.0224(2) Uani 1 1 d . . . . .
C171 C 0.91995(10) 0.22729(5) 0.47640(4) 0.0223(2) Uani 1 1 d . . . . .
C145 C 0.41847(10) 0.65790(5) 0.01896(4) 0.0216(2) Uani 1 1 d . . . . .
C122 C -0.18416(10) 0.02549(5) 0.06492(4) 0.0229(2) Uani 1 1 d . . . . .
H122 H -0.220752 -0.009874 0.086585 0.028 Uiso 1 1 calc R U . . .
C57 C 0.80210(11) 0.55067(6) 0.31326(4) 0.0248(2) Uani 1 1 d . . . . .
H57 H 0.727078 0.567293 0.299638 0.030 Uiso 1 1 calc R U . . .
C154 C 0.33948(10) 0.56926(5) 0.09141(4) 0.0223(2) Uani 1 1 d . . . . .
C84 C 0.17360(11) -0.04493(5) 0.33955(4) 0.0237(2) Uani 1 1 d . . . . .
C106 C 0.69469(10) 0.41563(5) 0.49684(4) 0.0221(2) Uani 1 1 d . . . . .
C10 C 0.93294(10) 0.75764(5) 0.15959(4) 0.0211(2) Uani 1 1 d . . . . .
C3 C 0.70423(11) 0.66808(6) 0.16925(4) 0.0243(2) Uani 1 1 d . . . . .
C49 C 1.02956(11) 0.46537(6) 0.35826(4) 0.0233(2) Uani 1 1 d . . . . .
C73 C 0.29474(11) -0.01714(6) 0.33944(4) 0.0232(2) Uani 1 1 d . . . . .
C43 C 0.65331(11) 0.26496(6) 0.12914(5) 0.0253(2) Uani 1 1 d . . . . .
H43 H 0.642889 0.235042 0.110322 0.030 Uiso 1 1 calc R U . . .
C98 C 0.59280(10) 0.28793(5) 0.56007(4) 0.0232(2) Uani 1 1 d . . . . .
H98 H 0.552967 0.256483 0.584276 0.028 Uiso 1 1 calc R U . . .
C153 C 0.31411(10) 0.52349(5) 0.06823(4) 0.0227(2) Uani 1 1 d . . . . .
H153 H 0.278540 0.487064 0.089016 0.027 Uiso 1 1 calc R U . . .
C162 C 0.31781(11) 0.55083(6) 0.14458(4) 0.0241(2) Uani 1 1 d . . . . .
C11 C 0.83568(10) 0.80571(5) 0.14015(4) 0.0214(2) Uani 1 1 d . . . . .
C132 C -0.17332(11) 0.05643(6) 0.13989(4) 0.0249(2) Uani 1 1 d . . . . .
C121 C -0.15392(11) 0.07183(5) 0.08659(4) 0.0230(2) Uani 1 1 d . . . . .
C58 C 0.80718(11) 0.48580(5) 0.32968(4) 0.0225(2) Uani 1 1 d . . . . .
C130 C -0.07244(10) 0.15687(5) 0.01212(4) 0.0224(2) Uani 1 1 d . . . . .
C129 C -0.08165(10) 0.12541(5) -0.02282(4) 0.0233(2) Uani 1 1 d . . . . .
H129 H -0.053755 0.149324 -0.053447 0.028 Uiso 1 1 calc R U . . .
C9 C 0.92640(11) 0.69278(6) 0.17347(4) 0.0233(2) Uani 1 1 d . . . . .
H9 H 1.001756 0.671046 0.183273 0.028 Uiso 1 1 calc R U . . .
C108 C 0.62546(11) 0.32804(6) 0.62996(4) 0.0250(2) Uani 1 1 d . . . . .
C19 C 1.15756(11) 0.76529(6) 0.13819(4) 0.0251(2) Uani 1 1 d . . . . .
H19 H 1.152154 0.735082 0.119150 0.030 Uiso 1 1 calc R U . . .
C116 C 0.90015(11) 0.55372(6) 0.44427(4) 0.0258(2) Uani 1 1 d . . . . .
H116 H 0.984998 0.560821 0.439747 0.031 Uiso 1 1 calc R U . . .
C178 C 0.81734(10) 0.08761(5) 0.48741(4) 0.0237(2) Uani 1 1 d . . . . .
C26 C 0.15703(10) 0.23054(6) 0.14745(4) 0.0236(2) Uani 1 1 d . . . . .
H26 H 0.072844 0.232342 0.141537 0.028 Uiso 1 1 calc R U . . .
C33 C 0.42618(11) 0.19223(6) 0.17306(4) 0.0239(2) Uani 1 1 d . . . . .
H33 H 0.501412 0.171357 0.183860 0.029 Uiso 1 1 calc R U . . .
C83 C 0.39239(11) -0.06498(6) 0.35878(4) 0.0236(2) Uani 1 1 d . . . . .
C51 C 1.00730(11) 0.58899(6) 0.32694(4) 0.0253(2) Uani 1 1 d . . . . .
C47 C 0.57029(11) 0.32959(6) 0.18253(4) 0.0240(2) Uani 1 1 d . . . . .
H47 H 0.502964 0.343941 0.200502 0.029 Uiso 1 1 calc R U . . .
C80 C 0.51849(11) 0.07465(6) 0.33052(4) 0.0251(2) Uani 1 1 d . . . . .
C146 C 0.41401(10) 0.62732(5) -0.01698(4) 0.0226(2) Uani 1 1 d . . . . .
H146 H 0.441586 0.652700 -0.047155 0.027 Uiso 1 1 calc R U . . .
C59 C 0.90687(11) 0.44308(6) 0.35372(4) 0.0240(2) Uani 1 1 d . . . . .
C35 C 0.33519(10) 0.30435(5) 0.13647(4) 0.0217(2) Uani 1 1 d . . . . .
C170 C 0.92244(11) 0.21719(6) 0.42868(4) 0.0242(2) Uani 1 1 d . . . . .
H170 H 0.956870 0.251671 0.405378 0.029 Uiso 1 1 calc R U . . .
C156 C 0.46149(11) 0.72516(5) 0.00387(4) 0.0238(2) Uani 1 1 d . . . . .
C127 C -0.11766(11) 0.04859(6) -0.06880(4) 0.0250(2) Uani 1 1 d . . . . .
H127 H -0.086363 0.079143 -0.095867 0.030 Uiso 1 1 calc R U . . .
C131 C -0.09997(11) 0.13458(6) 0.06414(4) 0.0251(2) Uani 1 1 d . . . . .
C1 C 0.70435(11) 0.79204(6) 0.14524(4) 0.0236(2) Uani 1 1 d . . . . .
C97 C 0.63694(10) 0.33547(5) 0.57701(4) 0.0224(2) Uani 1 1 d . . . . .
C148 C 0.38937(11) 0.55137(6) -0.06520(4) 0.0245(2) Uani 1 1 d . . . . .
H148 H 0.420878 0.582934 -0.091573 0.029 Uiso 1 1 calc R U . . .
C74 C 0.29964(11) 0.04763(6) 0.32379(4) 0.0268(2) Uani 1 1 d . . . . .
H74 H 0.223748 0.068361 0.313670 0.032 Uiso 1 1 calc R U . . .
C56 C 0.88689(12) 0.60006(6) 0.31208(4) 0.0252(2) Uani 1 1 d . . . . .
C163 C 0.35754(11) 0.48949(6) 0.16974(4) 0.0267(2) Uani 1 1 d . . . . .
H163 H 0.401965 0.461183 0.153083 0.032 Uiso 1 1 calc R U . . .
C81 C 0.56882(11) 0.00979(6) 0.34878(4) 0.0247(2) Uani 1 1 d . . . . .
H81 H 0.653378 0.008309 0.354022 0.030 Uiso 1 1 calc R U . . .
C114 C 0.73661(11) 0.48229(5) 0.47531(4) 0.0232(2) Uani 1 1 d . . . . .
C90 C 0.60381(11) -0.10667(6) 0.37876(5) 0.0265(2) Uani 1 1 d . . . . .
C138 C -0.02403(12) 0.22295(6) -0.00463(4) 0.0263(2) Uani 1 1 d . . . . .
C103 C 0.62480(11) 0.29765(6) 0.42686(5) 0.0272(3) Uani 1 1 d . . . . .
H103 H 0.647061 0.326595 0.397441 0.033 Uiso 1 1 calc R U . . .
C2 C 0.65361(11) 0.73396(6) 0.15638(4) 0.0261(2) Uani 1 1 d . . . . .
H2 H 0.567170 0.736911 0.155613 0.031 Uiso 1 1 calc R U . . .
C67 C 0.69854(12) 0.40188(6) 0.30245(4) 0.0260(2) Uani 1 1 d . . . . .
H67 H 0.773495 0.389149 0.288018 0.031 Uiso 1 1 calc R U . . .
C85 C 0.07430(11) -0.02565(6) 0.36651(5) 0.0278(3) Uani 1 1 d . . . . .
H85 H 0.084705 0.004267 0.385332 0.033 Uiso 1 1 calc R U . . .
C28 C 0.12338(11) 0.11617(6) 0.17362(4) 0.0267(2) Uani 1 1 d . . . . .
H28 H 0.041434 0.126997 0.165145 0.032 Uiso 1 1 calc R U . . .
C107 C 0.70289(11) 0.39202(5) 0.54904(4) 0.0239(2) Uani 1 1 d . . . . .
C175 C 0.88258(11) 0.20061(6) 0.56272(4) 0.0258(2) Uani 1 1 d . . . . .
H175 H 0.855570 0.171217 0.591230 0.031 Uiso 1 1 calc R U . . .
C50 C 1.06681(11) 0.52681(6) 0.34669(4) 0.0250(2) Uani 1 1 d . . . . .
H50 H 1.149730 0.529557 0.352886 0.030 Uiso 1 1 calc R U . . .
C151 C 0.29579(11) 0.45918(6) 0.01084(4) 0.0256(2) Uani 1 1 d . . . . .
H151 H 0.262708 0.427362 0.036682 0.031 Uiso 1 1 calc R U . . .
C89 C 0.15703(11) -0.08980(6) 0.31277(4) 0.0260(2) Uani 1 1 d . . . . .
H89 H 0.224326 -0.104188 0.294808 0.031 Uiso 1 1 calc R U . . .
C186 C 0.77131(11) 0.02136(6) 0.50682(5) 0.0271(3) Uani 1 1 d . . . . .
C22 C 1.17445(12) 0.85498(6) 0.19246(4) 0.0281(3) Uani 1 1 d . . . . .
H22 H 1.179914 0.885923 0.210880 0.034 Uiso 1 1 calc R U . . .
C137 C -0.13506(11) -0.00425(6) 0.16673(4) 0.0261(2) Uani 1 1 d . . . . .
H137 H -0.094627 -0.034725 0.151008 0.031 Uiso 1 1 calc R U . . .
C174 C 0.92369(11) 0.25910(6) 0.56546(5) 0.0275(3) Uani 1 1 d . . . . .
H174 H 0.924786 0.269749 0.595546 0.033 Uiso 1 1 calc R U . . .
C149 C 0.35705(11) 0.49331(6) -0.07246(5) 0.0272(3) Uani 1 1 d . . . . .
H149 H 0.366747 0.485080 -0.103470 0.033 Uiso 1 1 calc R U . . .
C12 C 0.62301(11) 0.85195(6) 0.13461(5) 0.0278(3) Uani 1 1 d . . . . .
C100 C 0.55694(11) 0.21337(6) 0.51187(5) 0.0264(2) Uani 1 1 d . . . . .
H100 H 0.532281 0.184220 0.540864 0.032 Uiso 1 1 calc R U . . .
C155 C 0.38927(11) 0.63338(5) 0.07076(4) 0.0236(2) Uani 1 1 d . . . . .
C88 C 0.04265(12) -0.11350(6) 0.31226(5) 0.0291(3) Uani 1 1 d . . . . .
H88 H 0.031813 -0.143454 0.293515 0.035 Uiso 1 1 calc R U . . .
C126 C -0.15518(12) -0.00930(6) -0.07471(5) 0.0277(3) Uani 1 1 d . . . . .
H126 H -0.149077 -0.018452 -0.105442 0.033 Uiso 1 1 calc R U . . .
C20 C 1.27008(11) 0.78912(6) 0.14212(5) 0.0293(3) Uani 1 1 d . . . . .
H20 H 1.341102 0.774756 0.126099 0.035 Uiso 1 1 calc R U . . .
C30 C 0.27743(12) 0.03572(6) 0.20511(5) 0.0302(3) Uani 1 1 d . . . . .
H30 H 0.301684 -0.008004 0.218388 0.036 Uiso 1 1 calc R U . . .
C172 C 0.96142(11) 0.28677(6) 0.48018(5) 0.0260(2) Uani 1 1 d . . . . .
H172 H 0.988535 0.316767 0.452007 0.031 Uiso 1 1 calc R U . . .
C75 C 0.39615(12) 0.09199(6) 0.31921(4) 0.0263(2) Uani 1 1 d . . . . .
C177 C 0.83583(11) 0.12051(6) 0.52083(4) 0.0240(2) Uani 1 1 d . . . . .
H177 H 0.815545 0.097142 0.552515 0.029 Uiso 1 1 calc R U . . .
C36 C 0.12271(11) 0.34785(6) 0.12193(5) 0.0283(3) Uani 1 1 d . . . . .
C169 C 0.88694(11) 0.16973(6) 0.40929(4) 0.0252(2) Uani 1 1 d . . . . .
C4 C 0.61961(12) 0.61925(6) 0.17638(5) 0.0285(3) Uani 1 1 d . . . . .
H4 H 0.535869 0.631156 0.171581 0.034 Uiso 1 1 calc R U . . .
C60 C 1.11804(11) 0.41354(6) 0.38208(4) 0.0263(2) Uani 1 1 d . . . . .
C105 C 0.66407(11) 0.38286(6) 0.46504(4) 0.0245(2) Uani 1 1 d . . . . .
H105 H 0.667582 0.407704 0.432977 0.029 Uiso 1 1 calc R U . . .
C46 C 0.68440(12) 0.35363(6) 0.18286(4) 0.0279(3) Uani 1 1 d . . . . .
H46 H 0.694826 0.384264 0.201079 0.034 Uiso 1 1 calc R U . . .
C44 C 0.76774(11) 0.28886(6) 0.12965(5) 0.0299(3) Uani 1 1 d . . . . .
H44 H 0.835160 0.274927 0.111501 0.036 Uiso 1 1 calc R U . . .
C173 C 0.96363(11) 0.30250(6) 0.52376(5) 0.0271(3) Uani 1 1 d . . . . .
H173 H 0.992301 0.342826 0.525371 0.032 Uiso 1 1 calc R U . . .
C124 C -0.21128(11) -0.04037(6) 0.00930(5) 0.0260(2) Uani 1 1 d . . . . .
H124 H -0.244293 -0.071130 0.035858 0.031 Uiso 1 1 calc R U . . .
C79 C 0.60179(13) 0.12410(6) 0.32342(5) 0.0311(3) Uani 1 1 d . . . . .
H79 H 0.684168 0.113155 0.331241 0.037 Uiso 1 1 calc R U . . .
C23 C 1.06246(11) 0.83110(6) 0.18865(4) 0.0245(2) Uani 1 1 d . . . . .
H23 H 0.991525 0.846006 0.204406 0.029 Uiso 1 1 calc R U . . .
C29 C 0.15766(12) 0.05248(6) 0.19334(5) 0.0292(3) Uani 1 1 d . . . . .
H29 H 0.099291 0.020308 0.198798 0.035 Uiso 1 1 calc R U . . .
C125 C -0.20195(11) -0.05402(6) -0.03528(5) 0.0283(3) Uani 1 1 d . . . . .
H125 H -0.227511 -0.094017 -0.039009 0.034 Uiso 1 1 calc R U . . .
C180 C 0.90113(12) 0.18182(6) 0.35605(5) 0.0276(3) Uani 1 1 d . . . . .
C102 C 0.59099(12) 0.23678(6) 0.42650(5) 0.0289(3) Uani 1 1 d . . . . .
H102 H 0.591389 0.223812 0.397225 0.035 Uiso 1 1 calc R U . . .
C6 C 0.77807(13) 0.53642(6) 0.19644(5) 0.0316(3) Uani 1 1 d . . . . .
H6 H 0.803546 0.492050 0.205083 0.038 Uiso 1 1 calc R U . . .
C115 C 0.86058(11) 0.49366(6) 0.46874(4) 0.0252(2) Uani 1 1 d . . . . .
H115 H 0.918735 0.460035 0.481105 0.030 Uiso 1 1 calc R U . . .
C117 C 0.81600(12) 0.60321(6) 0.42649(4) 0.0286(3) Uani 1 1 d . . . . .
H117 H 0.843079 0.644222 0.409739 0.034 Uiso 1 1 calc R U . . .
C179 C 0.83101(12) 0.10875(6) 0.43477(5) 0.0284(3) Uani 1 1 d . . . . .
C150 C 0.31010(11) 0.44684(6) -0.03402(5) 0.0274(3) Uani 1 1 d . . . . .
H150 H 0.287986 0.406714 -0.038744 0.033 Uiso 1 1 calc R U . . .
C55 C 0.84241(13) 0.66417(6) 0.29466(5) 0.0301(3) Uani 1 1 d . . . . .
H55 H 0.761382 0.671936 0.284485 0.036 Uiso 1 1 calc R U . . .
C157 C 0.57067(12) 0.73729(6) -0.02365(5) 0.0303(3) Uani 1 1 d . . . . .
H157 H 0.622690 0.702261 -0.029244 0.036 Uiso 1 1 calc R U . . .
C21 C 1.27885(11) 0.83379(6) 0.16938(5) 0.0295(3) Uani 1 1 d . . . . .
H21 H 1.355784 0.849825 0.172274 0.035 Uiso 1 1 calc R U . . .
C101 C 0.55631(11) 0.19455(6) 0.46941(5) 0.0290(3) Uani 1 1 d . . . . .
H101 H 0.532168 0.152702 0.469447 0.035 Uiso 1 1 calc R U . . .
C45 C 0.78323(11) 0.33302(6) 0.15666(5) 0.0304(3) Uani 1 1 d . . . . .
H45 H 0.861406 0.349158 0.157233 0.036 Uiso 1 1 calc R U . . .
C7 C 0.86253(12) 0.58323(6) 0.19005(5) 0.0278(3) Uani 1 1 d . . . . .
H7 H 0.945900 0.570372 0.194904 0.033 Uiso 1 1 calc R U . . .
C31 C 0.36125(12) 0.08299(6) 0.19742(5) 0.0282(3) Uani 1 1 d . . . . .
H31 H 0.443140 0.071084 0.205568 0.034 Uiso 1 1 calc R U . . .
C52 C 1.07795(13) 0.64281(6) 0.32356(5) 0.0312(3) Uani 1 1 d . . . . .
H52 H 1.159273 0.635971 0.333478 0.037 Uiso 1 1 calc R U . . .
C71 C 0.58378(12) 0.46992(6) 0.34641(5) 0.0305(3) Uani 1 1 d . . . . .
H71 H 0.579538 0.504347 0.362132 0.037 Uiso 1 1 calc R U . . .
C87 C -0.05607(12) -0.09358(6) 0.33908(5) 0.0315(3) Uani 1 1 d . . . . .
H87 H -0.134126 -0.109998 0.338776 0.038 Uiso 1 1 calc R U . . .
C161 C 0.38853(11) 0.77738(6) 0.01302(5) 0.0283(3) Uani 1 1 d . . . . .
H161 H 0.316621 0.769904 0.033419 0.034 Uiso 1 1 calc R U . . .
C86 C -0.04010(12) -0.04980(6) 0.36616(5) 0.0323(3) Uani 1 1 d . . . . .
H86 H -0.107270 -0.036150 0.384568 0.039 Uiso 1 1 calc R U . . .
C139 C 0.09278(13) 0.23070(6) -0.02665(5) 0.0314(3) Uani 1 1 d . . . . .
H139 H 0.145794 0.193855 -0.026931 0.038 Uiso 1 1 calc R U . . .
C119 C 0.65262(12) 0.53248(6) 0.45746(5) 0.0302(3) Uani 1 1 d . . . . .
H119 H 0.567697 0.525554 0.461873 0.036 Uiso 1 1 calc R U . . .
C113 C 0.64809(12) 0.26785(6) 0.66087(5) 0.0304(3) Uani 1 1 d . . . . .
H113 H 0.673869 0.231830 0.648078 0.037 Uiso 1 1 calc R U . . .
C187 C 0.65574(13) 0.01295(6) 0.52920(5) 0.0323(3) Uani 1 1 d . . . . .
H187 H 0.601833 0.049515 0.529308 0.039 Uiso 1 1 calc R U . . .
C109 C 0.58785(12) 0.38008(6) 0.64998(5) 0.0312(3) Uani 1 1 d . . . . .
H109 H 0.572777 0.421497 0.629631 0.037 Uiso 1 1 calc R U . . .
C5 C 0.65542(12) 0.55471(6) 0.19015(5) 0.0310(3) Uani 1 1 d . . . . .
H5 H 0.596470 0.522863 0.195307 0.037 Uiso 1 1 calc R U . . .
C133 C -0.23220(13) 0.09995(7) 0.16415(5) 0.0343(3) Uani 1 1 d . . . . .
H133 H -0.258491 0.141572 0.146655 0.041 Uiso 1 1 calc R U . . .
C167 C 0.25445(13) 0.59144(7) 0.17039(5) 0.0335(3) Uani 1 1 d . . . . .
H167 H 0.228002 0.633709 0.154206 0.040 Uiso 1 1 calc R U . . .
C91 C 0.67142(11) -0.11005(7) 0.41824(5) 0.0321(3) Uani 1 1 d . . . . .
H91 H 0.667644 -0.074703 0.433015 0.039 Uiso 1 1 calc R U . . .
C65 C 1.14308(12) 0.35708(6) 0.36576(5) 0.0329(3) Uani 1 1 d . . . . .
H65 H 1.105076 0.351731 0.338519 0.039 Uiso 1 1 calc R U . . .
C185 C 0.87099(13) 0.24277(6) 0.32761(5) 0.0319(3) Uani 1 1 d . . . . .
H185 H 0.839069 0.276128 0.342302 0.038 Uiso 1 1 calc R U . . .
C136 C -0.15547(13) -0.02053(7) 0.21613(5) 0.0327(3) Uani 1 1 d . . . . .
H136 H -0.128912 -0.061953 0.233874 0.039 Uiso 1 1 calc R U . . .
C68 C 0.59353(13) 0.37053(6) 0.29996(5) 0.0325(3) Uani 1 1 d . . . . .
H68 H 0.596938 0.336665 0.283703 0.039 Uiso 1 1 calc R U . . .
C95 C 0.61273(12) -0.15928(6) 0.35734(5) 0.0328(3) Uani 1 1 d . . . . .
H95 H 0.568105 -0.157615 0.330038 0.039 Uiso 1 1 calc R U . . .
C17 C 0.55111(11) 0.86670(7) 0.09550(5) 0.0331(3) Uani 1 1 d . . . . .
H17 H 0.551449 0.837924 0.075005 0.040 Uiso 1 1 calc R U . . .
C181 C 0.94780(14) 0.13419(7) 0.33285(5) 0.0362(3) Uani 1 1 d . . . . .
H181 H 0.968721 0.092282 0.351348 0.043 Uiso 1 1 calc R U . . .
C54 C 0.91329(14) 0.71594(6) 0.29198(5) 0.0345(3) Uani 1 1 d . . . . .
H54 H 0.880921 0.758719 0.280442 0.041 Uiso 1 1 calc R U . . .
C61 C 1.17617(12) 0.42027(7) 0.42192(5) 0.0324(3) Uani 1 1 d . . . . .
H61 H 1.161187 0.458553 0.433097 0.039 Uiso 1 1 calc R U . . .
C118 C 0.69246(13) 0.59283(6) 0.43315(5) 0.0333(3) Uani 1 1 d . . . . .
H118 H 0.634672 0.626838 0.421156 0.040 Uiso 1 1 calc R U . . .
C78 C 0.56636(14) 0.18780(7) 0.30541(5) 0.0371(3) Uani 1 1 d . . . . .
H78 H 0.624326 0.220109 0.300502 0.044 Uiso 1 1 calc R U . . .
C164 C 0.33297(13) 0.46935(7) 0.21874(5) 0.0338(3) Uani 1 1 d . . . . .
H164 H 0.360447 0.427430 0.235261 0.041 Uiso 1 1 calc R U . . .
C76 C 0.36226(14) 0.15766(6) 0.30128(5) 0.0342(3) Uani 1 1 d . . . . .
H76 H 0.280000 0.169714 0.293749 0.041 Uiso 1 1 calc R U . . .
C160 C 0.42044(13) 0.84002(6) -0.00749(6) 0.0362(3) Uani 1 1 d . . . . .
H160 H 0.368178 0.875227 -0.002388 0.043 Uiso 1 1 calc R U . . .
C53 C 1.03234(14) 0.70503(6) 0.30627(5) 0.0358(3) Uani 1 1 d . . . . .
H53 H 1.082199 0.740342 0.304143 0.043 Uiso 1 1 calc R U . . .
C13 C 0.62111(12) 0.89502(7) 0.16413(6) 0.0364(3) Uani 1 1 d . . . . .
H13 H 0.670176 0.885455 0.190970 0.044 Uiso 1 1 calc R U . . .
C70 C 0.47897(12) 0.43829(7) 0.34414(5) 0.0379(3) Uani 1 1 d . . . . .
H70 H 0.403733 0.450890 0.358449 0.045 Uiso 1 1 calc R U . . .
C41 C 0.05608(12) 0.35763(7) 0.08137(5) 0.0358(3) Uani 1 1 d . . . . .
H41 H 0.060904 0.326152 0.062920 0.043 Uiso 1 1 calc R U . . .
C69 C 0.48409(13) 0.38833(7) 0.32101(5) 0.0380(3) Uani 1 1 d . . . . .
H69 H 0.412575 0.366397 0.319622 0.046 Uiso 1 1 calc R U . . .
C158 C 0.60403(14) 0.80027(7) -0.04298(5) 0.0378(3) Uani 1 1 d . . . . .
H158 H 0.678976 0.808038 -0.061402 0.045 Uiso 1 1 calc R U . . .
C135 C -0.21434(14) 0.02330(8) 0.23969(5) 0.0385(3) Uani 1 1 d . . . . .
H135 H -0.227990 0.012188 0.273477 0.046 Uiso 1 1 calc R U . . .
C188 C 0.61748(15) -0.04836(7) 0.55155(5) 0.0392(3) Uani 1 1 d . . . . .
H188 H 0.537197 -0.053467 0.565949 0.047 Uiso 1 1 calc R U . . .
C77 C 0.44598(15) 0.20477(6) 0.29445(5) 0.0389(3) Uani 1 1 d . . . . .
H77 H 0.421289 0.248718 0.282265 0.047 Uiso 1 1 calc R U . . .
C143 C -0.09892(13) 0.27772(6) -0.00312(6) 0.0380(3) Uani 1 1 d . . . . .
H143 H -0.176349 0.273440 0.013859 0.046 Uiso 1 1 calc R U . . .
C165 C 0.26879(13) 0.50987(8) 0.24366(5) 0.0387(3) Uani 1 1 d . . . . .
H165 H 0.251773 0.495926 0.277164 0.046 Uiso 1 1 calc R U . . .
C134 C -0.25302(14) 0.08344(8) 0.21344(5) 0.0414(3) Uani 1 1 d . . . . .
H134 H -0.294107 0.113598 0.229293 0.050 Uiso 1 1 calc R U . . .
C159 C 0.52827(14) 0.85157(6) -0.03543(6) 0.0402(3) Uani 1 1 d . . . . .
H159 H 0.550021 0.894565 -0.049328 0.048 Uiso 1 1 calc R U . . .
C140 C 0.13262(15) 0.29186(7) -0.04824(5) 0.0401(3) Uani 1 1 d . . . . .
H140 H 0.213055 0.296707 -0.062519 0.048 Uiso 1 1 calc R U . . .
C16 C 0.47813(13) 0.92385(7) 0.08620(6) 0.0416(4) Uani 1 1 d . . . . .
H16 H 0.429074 0.933841 0.059350 0.050 Uiso 1 1 calc R U . . .
C184 C 0.88706(15) 0.25520(7) 0.27820(5) 0.0410(3) Uani 1 1 d . . . . .
H184 H 0.866024 0.296942 0.259459 0.049 Uiso 1 1 calc R U . . .
C37 C 0.11380(12) 0.39471(7) 0.14858(6) 0.0408(4) Uani 1 1 d . . . . .
H37 H 0.158422 0.388453 0.176460 0.049 Uiso 1 1 calc R U . . .
C112 C 0.63332(14) 0.26017(7) 0.70997(5) 0.0393(3) Uani 1 1 d . . . . .
H112 H 0.649359 0.219022 0.730542 0.047 Uiso 1 1 calc R U . . .
C64 C 1.22320(14) 0.30896(7) 0.38927(6) 0.0422(4) Uani 1 1 d . . . . .
H64 H 1.240156 0.270947 0.377887 0.051 Uiso 1 1 calc R U . . .
C166 C 0.22953(14) 0.57099(8) 0.21930(5) 0.0395(3) Uani 1 1 d . . . . .
H166 H 0.185283 0.599072 0.236188 0.047 Uiso 1 1 calc R U . . .
C94 C 0.68609(13) -0.21381(7) 0.37558(6) 0.0419(4) Uani 1 1 d . . . . .
H94 H 0.691629 -0.249104 0.360727 0.050 Uiso 1 1 calc R U . . .
C14 C 0.54857(13) 0.95159(7) 0.15480(7) 0.0441(4) Uani 1 1 d . . . . .
H14 H 0.548024 0.980538 0.175181 0.053 Uiso 1 1 calc R U . . .
C62 C 1.25549(13) 0.37181(8) 0.44542(5) 0.0421(3) Uani 1 1 d . . . . .
H62 H 1.293924 0.376953 0.472630 0.051 Uiso 1 1 calc R U . . .
C111 C 0.59540(15) 0.31197(8) 0.72919(5) 0.0432(3) Uani 1 1 d . . . . .
H111 H 0.585225 0.306438 0.762871 0.052 Uiso 1 1 calc R U . . .
C15 C 0.47712(13) 0.96581(7) 0.11587(6) 0.0447(4) Uani 1 1 d . . . . .
H15 H 0.427179 1.004527 0.109483 0.054 Uiso 1 1 calc R U . . .
C110 C 0.57226(14) 0.37207(7) 0.69916(5) 0.0400(3) Uani 1 1 d . . . . .
H110 H 0.545740 0.407747 0.712252 0.048 Uiso 1 1 calc R U . . .
C92 C 0.74469(13) -0.16492(8) 0.43630(6) 0.0434(4) Uani 1 1 d . . . . .
H92 H 0.790664 -0.166675 0.463266 0.052 Uiso 1 1 calc R U . . .
C182 C 0.96411(15) 0.14672(8) 0.28368(5) 0.0435(4) Uani 1 1 d . . . . .
H182 H 0.996501 0.113612 0.268809 0.052 Uiso 1 1 calc R U . . .
C189 C 0.69595(16) -0.10153(7) 0.55276(6) 0.0459(4) Uani 1 1 d . . . . .
H189 H 0.671683 -0.143116 0.569483 0.055 Uiso 1 1 calc R U . . .
C191 C 0.84741(13) -0.03306(7) 0.50535(7) 0.0428(4) Uani 1 1 d . . . . .
H191 H 0.924195 -0.028413 0.487912 0.051 Uiso 1 1 calc R U . . .
C93 C 0.75101(13) -0.21665(7) 0.41537(7) 0.0468(4) Uani 1 1 d . . . . .
H93 H 0.799932 -0.254239 0.428264 0.056 Uiso 1 1 calc R U . . .
C183 C 0.93346(16) 0.20738(8) 0.25589(5) 0.0448(4) Uani 1 1 d . . . . .
H183 H 0.944132 0.216024 0.222035 0.054 Uiso 1 1 calc R U . . .
C63 C 1.27875(13) 0.31604(8) 0.42932(6) 0.0467(4) Uani 1 1 d . . . . .
H63 H 1.332512 0.282692 0.445587 0.056 Uiso 1 1 calc R U . . .
C141 C 0.05493(16) 0.34549(7) -0.04885(6) 0.0480(4) Uani 1 1 d . . . . .
H141 H 0.080712 0.387133 -0.064690 0.058 Uiso 1 1 calc R U . . .
C142 C -0.06086(15) 0.33845(7) -0.02630(7) 0.0504(4) Uani 1 1 d . . . . .
H142 H -0.114242 0.375348 -0.026736 0.060 Uiso 1 1 calc R U . . .
C40 C -0.01783(14) 0.41378(8) 0.06787(7) 0.0537(5) Uani 1 1 d . . . . .
H40 H -0.063354 0.420368 0.040202 0.064 Uiso 1 1 calc R U . . .
C38 C 0.04020(14) 0.45030(7) 0.13458(9) 0.0586(5) Uani 1 1 d . . . . .
H38 H 0.034929 0.482037 0.152814 0.070 Uiso 1 1 calc R U . . .
C190 C 0.81151(15) -0.09399(7) 0.52925(7) 0.0521(5) Uani 1 1 d . . . . .
H190 H 0.865606 -0.130610 0.529622 0.062 Uiso 1 1 calc R U . . .
C39 C -0.02528(14) 0.45971(7) 0.09436(9) 0.0650(6) Uani 1 1 d . . . . .
H39 H -0.075597 0.497885 0.084888 0.078 Uiso 1 1 calc R U . . .

loop_
_atom_site_aniso_label
_atom_site_aniso_U_11
_atom_site_aniso_U_22
_atom_site_aniso_U_33
_atom_site_aniso_U_23
_atom_site_aniso_U_13
_atom_site_aniso_U_12
O24 0.0250(4) 0.0200(4) 0.0365(5) 0.0010(3) -0.0007(4) -0.0016(3)
O48 0.0237(4) 0.0199(4) 0.0420(5) 0.0028(4) -0.0030(4) -0.0032(3)
O72 0.0336(5) 0.0217(4) 0.0464(6) 0.0042(4) -0.0113(4) -0.0038(4)
O96 0.0267(4) 0.0202(4) 0.0503(6) 0.0037(4) -0.0059(4) -0.0037(3)
O120 0.0514(6) 0.0316(5) 0.0279(5) -0.0021(4) -0.0085(4) -0.0167(4)
O144 0.0633(7) 0.0267(5) 0.0288(5) -0.0092(4) -0.0089(4) -0.0082(4)
O168 0.0603(6) 0.0260(4) 0.0262(5) -0.0077(4) -0.0055(4) -0.0079(4)
O192 0.0775(8) 0.0319(5) 0.0327(5) -0.0077(4) -0.0147(5) -0.0161(5)
C128 0.0202(5) 0.0194(5) 0.0238(6) -0.0047(4) -0.0019(4) 0.0008(4)
C147 0.0202(5) 0.0195(5) 0.0223(6) -0.0029(4) -0.0020(4) 0.0009(4)
C152 0.0199(5) 0.0192(5) 0.0242(6) -0.0031(4) -0.0022(4) 0.0009(4)
C123 0.0211(5) 0.0187(5) 0.0243(6) -0.0040(4) -0.0023(4) 0.0013(4)
C42 0.0217(5) 0.0167(5) 0.0236(6) 0.0008(4) -0.0048(4) -0.0010(4)
C34 0.0218(5) 0.0199(5) 0.0217(5) -0.0042(4) -0.0008(4) -0.0016(4)
C18 0.0225(5) 0.0169(5) 0.0231(6) -0.0003(4) -0.0024(4) -0.0009(4)
C176 0.0206(5) 0.0195(5) 0.0269(6) -0.0055(4) -0.0028(4) 0.0013(4)
C99 0.0197(5) 0.0194(5) 0.0273(6) -0.0039(4) -0.0028(4) 0.0002(4)
C66 0.0267(6) 0.0199(5) 0.0215(6) -0.0003(4) -0.0039(4) -0.0003(4)
C8 0.0277(6) 0.0200(5) 0.0221(6) -0.0048(4) -0.0006(4) -0.0040(4)
C82 0.0233(6) 0.0243(6) 0.0219(6) -0.0063(4) 0.0014(4) -0.0018(4)
C104 0.0216(5) 0.0204(5) 0.0258(6) -0.0032(4) -0.0029(4) 0.0004(4)
C27 0.0267(6) 0.0215(5) 0.0204(5) -0.0060(4) 0.0017(4) -0.0043(4)
C32 0.0273(6) 0.0190(5) 0.0221(6) -0.0046(4) 0.0007(4) -0.0035(4)
C25 0.0220(5) 0.0217(5) 0.0228(6) -0.0043(4) -0.0010(4) -0.0006(4)
C171 0.0219(5) 0.0190(5) 0.0258(6) -0.0048(4) -0.0034(4) 0.0021(4)
C145 0.0207(5) 0.0169(5) 0.0259(6) -0.0026(4) -0.0029(4) 0.0009(4)
C122 0.0245(6) 0.0201(5) 0.0223(6) -0.0017(4) -0.0006(4) 0.0000(4)
C57 0.0290(6) 0.0220(5) 0.0233(6) -0.0054(4) -0.0033(5) 0.0008(5)
C154 0.0224(5) 0.0205(5) 0.0219(6) -0.0022(4) -0.0007(4) 0.0032(4)
C84 0.0251(6) 0.0171(5) 0.0259(6) 0.0017(4) -0.0058(5) -0.0012(4)
C106 0.0204(5) 0.0187(5) 0.0256(6) -0.0025(4) 0.0000(4) -0.0003(4)
C10 0.0220(5) 0.0206(5) 0.0205(5) -0.0050(4) 0.0004(4) -0.0014(4)
C3 0.0279(6) 0.0232(6) 0.0222(6) -0.0056(4) 0.0004(5) -0.0048(5)
C49 0.0256(6) 0.0245(6) 0.0192(5) -0.0053(4) 0.0013(4) 0.0002(4)
C73 0.0256(6) 0.0214(5) 0.0222(6) -0.0036(4) -0.0025(4) -0.0035(4)
C43 0.0248(6) 0.0192(5) 0.0312(6) -0.0047(5) -0.0026(5) 0.0009(4)
C98 0.0219(5) 0.0206(5) 0.0242(6) -0.0003(4) -0.0004(4) -0.0007(4)
C153 0.0230(5) 0.0190(5) 0.0232(6) 0.0003(4) -0.0001(4) -0.0004(4)
C162 0.0243(6) 0.0242(6) 0.0230(6) -0.0045(5) -0.0011(4) -0.0004(4)
C11 0.0226(5) 0.0202(5) 0.0212(5) -0.0047(4) -0.0002(4) -0.0023(4)
C132 0.0257(6) 0.0258(6) 0.0235(6) -0.0063(5) -0.0029(5) 0.0008(5)
C121 0.0244(6) 0.0207(5) 0.0230(6) -0.0041(4) -0.0034(4) 0.0037(4)
C58 0.0259(6) 0.0215(5) 0.0204(5) -0.0055(4) -0.0007(4) -0.0013(4)
C130 0.0223(5) 0.0176(5) 0.0267(6) -0.0035(4) -0.0041(4) 0.0016(4)
C129 0.0243(6) 0.0212(5) 0.0231(6) -0.0028(4) -0.0005(4) -0.0011(4)
C9 0.0236(6) 0.0207(5) 0.0250(6) -0.0043(4) -0.0008(4) -0.0016(4)
C108 0.0252(6) 0.0251(6) 0.0236(6) -0.0034(5) -0.0013(5) -0.0014(4)
C19 0.0255(6) 0.0192(5) 0.0296(6) -0.0044(5) -0.0010(5) 0.0003(4)
C116 0.0293(6) 0.0255(6) 0.0235(6) -0.0066(5) 0.0011(5) -0.0069(5)
C178 0.0227(5) 0.0179(5) 0.0300(6) -0.0046(5) -0.0047(5) 0.0025(4)
C26 0.0204(5) 0.0250(6) 0.0254(6) -0.0052(5) -0.0012(4) -0.0031(4)
C33 0.0235(6) 0.0204(5) 0.0273(6) -0.0041(4) -0.0031(4) -0.0014(4)
C83 0.0252(6) 0.0208(5) 0.0237(6) -0.0029(4) -0.0004(4) -0.0034(4)
C51 0.0317(6) 0.0232(6) 0.0214(6) -0.0066(4) 0.0043(5) -0.0054(5)
C47 0.0254(6) 0.0226(5) 0.0233(6) -0.0035(4) -0.0011(4) -0.0025(4)
C80 0.0326(6) 0.0238(6) 0.0198(6) -0.0064(4) 0.0030(5) -0.0079(5)
C146 0.0242(5) 0.0195(5) 0.0221(6) -0.0012(4) -0.0004(4) -0.0001(4)
C59 0.0273(6) 0.0218(5) 0.0223(6) -0.0041(4) -0.0009(5) -0.0019(4)
C35 0.0218(5) 0.0199(5) 0.0226(6) -0.0037(4) -0.0003(4) -0.0022(4)
C170 0.0266(6) 0.0195(5) 0.0246(6) -0.0021(4) -0.0021(5) 0.0019(4)
C156 0.0290(6) 0.0191(5) 0.0231(6) -0.0032(4) -0.0053(5) -0.0030(4)
C127 0.0268(6) 0.0238(6) 0.0231(6) -0.0038(5) 0.0005(5) -0.0013(5)
C131 0.0290(6) 0.0210(5) 0.0256(6) -0.0056(5) -0.0057(5) 0.0020(4)
C1 0.0228(6) 0.0233(6) 0.0245(6) -0.0054(5) -0.0013(4) -0.0005(4)
C97 0.0221(5) 0.0197(5) 0.0234(6) -0.0020(4) -0.0010(4) 0.0013(4)
C148 0.0257(6) 0.0238(6) 0.0230(6) -0.0032(5) -0.0007(4) -0.0022(4)
C74 0.0286(6) 0.0222(6) 0.0286(6) -0.0029(5) -0.0050(5) -0.0018(5)
C56 0.0359(6) 0.0203(5) 0.0186(5) -0.0038(4) 0.0020(5) -0.0027(5)
C163 0.0305(6) 0.0254(6) 0.0234(6) -0.0041(5) -0.0014(5) 0.0000(5)
C81 0.0242(6) 0.0276(6) 0.0228(6) -0.0067(5) 0.0019(4) -0.0055(5)
C114 0.0284(6) 0.0197(5) 0.0208(5) -0.0038(4) -0.0001(4) -0.0014(4)
C90 0.0205(5) 0.0248(6) 0.0324(6) -0.0043(5) 0.0036(5) -0.0038(4)
C138 0.0328(6) 0.0196(5) 0.0267(6) -0.0035(5) -0.0095(5) -0.0027(5)
C103 0.0298(6) 0.0257(6) 0.0257(6) -0.0047(5) -0.0018(5) -0.0018(5)
C2 0.0212(5) 0.0270(6) 0.0297(6) -0.0057(5) -0.0009(5) -0.0031(4)
C67 0.0324(6) 0.0219(5) 0.0224(6) -0.0022(4) -0.0030(5) -0.0018(5)
C85 0.0277(6) 0.0197(5) 0.0348(7) -0.0039(5) -0.0045(5) 0.0013(4)
C28 0.0286(6) 0.0276(6) 0.0251(6) -0.0078(5) 0.0006(5) -0.0079(5)
C107 0.0268(6) 0.0200(5) 0.0244(6) -0.0041(4) -0.0022(5) -0.0016(4)
C175 0.0285(6) 0.0235(6) 0.0248(6) -0.0051(5) -0.0013(5) -0.0003(5)
C50 0.0243(6) 0.0285(6) 0.0226(6) -0.0072(5) 0.0019(4) -0.0030(5)
C151 0.0267(6) 0.0206(5) 0.0278(6) -0.0018(5) -0.0026(5) -0.0030(4)
C89 0.0298(6) 0.0230(6) 0.0238(6) -0.0014(5) -0.0039(5) -0.0031(5)
C186 0.0315(6) 0.0213(6) 0.0295(6) -0.0057(5) -0.0091(5) -0.0018(5)
C22 0.0349(7) 0.0257(6) 0.0238(6) -0.0037(5) -0.0038(5) -0.0079(5)
C137 0.0283(6) 0.0253(6) 0.0242(6) -0.0050(5) -0.0020(5) 0.0006(5)
C174 0.0303(6) 0.0263(6) 0.0277(6) -0.0096(5) -0.0046(5) -0.0003(5)
C149 0.0291(6) 0.0277(6) 0.0262(6) -0.0091(5) -0.0034(5) -0.0008(5)
C12 0.0201(5) 0.0237(6) 0.0366(7) -0.0021(5) 0.0020(5) -0.0021(4)
C100 0.0269(6) 0.0206(5) 0.0305(6) -0.0025(5) -0.0039(5) -0.0026(4)
C155 0.0265(6) 0.0202(5) 0.0232(6) -0.0037(4) -0.0035(4) 0.0019(4)
C88 0.0359(7) 0.0229(6) 0.0280(6) -0.0019(5) -0.0090(5) -0.0057(5)
C126 0.0317(6) 0.0281(6) 0.0258(6) -0.0110(5) -0.0023(5) -0.0016(5)
C20 0.0229(6) 0.0290(6) 0.0329(7) -0.0023(5) 0.0009(5) -0.0005(5)
C30 0.0403(7) 0.0179(5) 0.0310(7) -0.0029(5) 0.0012(5) -0.0051(5)
C172 0.0286(6) 0.0204(5) 0.0282(6) -0.0033(5) -0.0031(5) -0.0017(4)
C75 0.0350(6) 0.0205(6) 0.0231(6) -0.0034(4) -0.0004(5) -0.0068(5)
C177 0.0239(6) 0.0206(5) 0.0263(6) -0.0033(4) -0.0012(4) 0.0000(4)
C36 0.0188(5) 0.0218(6) 0.0413(7) -0.0019(5) 0.0001(5) -0.0027(4)
C169 0.0276(6) 0.0219(5) 0.0256(6) -0.0055(5) -0.0054(5) 0.0055(4)
C4 0.0297(6) 0.0293(6) 0.0273(6) -0.0068(5) -0.0003(5) -0.0083(5)
C60 0.0230(6) 0.0269(6) 0.0265(6) -0.0028(5) 0.0030(5) -0.0003(5)
C105 0.0273(6) 0.0217(5) 0.0222(6) -0.0010(4) -0.0004(4) -0.0014(4)
C46 0.0326(6) 0.0255(6) 0.0259(6) -0.0038(5) -0.0053(5) -0.0073(5)
C44 0.0219(6) 0.0283(6) 0.0374(7) -0.0048(5) 0.0006(5) -0.0007(5)
C173 0.0292(6) 0.0200(5) 0.0334(7) -0.0078(5) -0.0056(5) -0.0019(4)
C124 0.0279(6) 0.0208(5) 0.0286(6) -0.0037(5) -0.0022(5) -0.0029(4)
C79 0.0372(7) 0.0303(6) 0.0275(6) -0.0079(5) 0.0024(5) -0.0132(5)
C23 0.0273(6) 0.0221(5) 0.0231(6) -0.0034(4) -0.0002(5) -0.0025(4)
C29 0.0368(7) 0.0243(6) 0.0278(6) -0.0073(5) 0.0035(5) -0.0120(5)
C125 0.0311(6) 0.0211(6) 0.0346(7) -0.0087(5) -0.0055(5) -0.0029(5)
C180 0.0315(6) 0.0257(6) 0.0265(6) -0.0081(5) -0.0049(5) 0.0040(5)
C102 0.0313(6) 0.0276(6) 0.0301(6) -0.0110(5) -0.0057(5) 0.0004(5)
C6 0.0426(7) 0.0197(6) 0.0322(7) -0.0043(5) -0.0020(6) -0.0061(5)
C115 0.0280(6) 0.0225(6) 0.0246(6) -0.0042(5) -0.0029(5) -0.0010(5)
C117 0.0402(7) 0.0195(5) 0.0252(6) -0.0032(5) 0.0019(5) -0.0066(5)
C179 0.0349(7) 0.0217(6) 0.0298(6) -0.0074(5) -0.0089(5) 0.0019(5)
C150 0.0289(6) 0.0212(5) 0.0338(7) -0.0082(5) -0.0062(5) -0.0031(5)
C55 0.0402(7) 0.0233(6) 0.0259(6) -0.0036(5) -0.0029(5) -0.0015(5)
C157 0.0352(7) 0.0265(6) 0.0297(6) -0.0073(5) 0.0018(5) -0.0065(5)
C21 0.0260(6) 0.0309(6) 0.0295(6) -0.0001(5) -0.0045(5) -0.0085(5)
C101 0.0293(6) 0.0213(6) 0.0379(7) -0.0077(5) -0.0090(5) -0.0013(5)
C45 0.0240(6) 0.0306(6) 0.0348(7) -0.0015(5) -0.0053(5) -0.0075(5)
C7 0.0327(6) 0.0201(6) 0.0297(6) -0.0039(5) -0.0018(5) -0.0028(5)
C31 0.0317(6) 0.0201(6) 0.0318(7) -0.0041(5) -0.0016(5) -0.0020(5)
C52 0.0362(7) 0.0279(6) 0.0302(7) -0.0073(5) 0.0025(5) -0.0092(5)
C71 0.0287(6) 0.0274(6) 0.0328(7) -0.0038(5) -0.0017(5) 0.0036(5)
C87 0.0262(6) 0.0274(6) 0.0385(7) -0.0004(5) -0.0075(5) -0.0064(5)
C161 0.0273(6) 0.0211(6) 0.0372(7) -0.0067(5) -0.0067(5) -0.0009(5)
C86 0.0256(6) 0.0268(6) 0.0425(8) -0.0048(5) -0.0018(5) 0.0012(5)
C139 0.0416(7) 0.0247(6) 0.0278(6) -0.0050(5) 0.0004(5) -0.0073(5)
C119 0.0272(6) 0.0243(6) 0.0359(7) -0.0020(5) 0.0016(5) -0.0006(5)
C113 0.0374(7) 0.0258(6) 0.0264(6) -0.0026(5) -0.0017(5) -0.0020(5)
C187 0.0435(7) 0.0244(6) 0.0285(7) -0.0068(5) 0.0042(5) -0.0035(5)
C109 0.0354(7) 0.0294(6) 0.0284(6) -0.0073(5) -0.0025(5) 0.0044(5)
C5 0.0384(7) 0.0273(6) 0.0288(6) -0.0068(5) 0.0002(5) -0.0139(5)
C133 0.0418(7) 0.0314(7) 0.0290(7) -0.0082(5) -0.0037(6) 0.0098(6)
C167 0.0380(7) 0.0322(7) 0.0282(7) -0.0065(5) 0.0012(5) 0.0082(5)
C91 0.0243(6) 0.0331(7) 0.0373(7) -0.0045(6) -0.0017(5) -0.0023(5)
C65 0.0324(7) 0.0302(6) 0.0339(7) -0.0063(5) 0.0050(5) 0.0021(5)
C185 0.0420(7) 0.0262(6) 0.0266(6) -0.0066(5) -0.0033(5) 0.0069(5)
C136 0.0383(7) 0.0325(7) 0.0249(6) -0.0021(5) -0.0047(5) 0.0011(5)
C68 0.0445(8) 0.0275(6) 0.0246(6) -0.0001(5) -0.0088(5) -0.0105(5)
C95 0.0261(6) 0.0286(6) 0.0435(8) -0.0093(6) 0.0031(5) -0.0030(5)
C17 0.0254(6) 0.0333(7) 0.0354(7) 0.0009(5) 0.0006(5) 0.0003(5)
C181 0.0460(8) 0.0295(7) 0.0337(7) -0.0105(6) -0.0068(6) 0.0105(6)
C54 0.0516(8) 0.0196(6) 0.0308(7) -0.0027(5) 0.0001(6) -0.0043(5)
C61 0.0267(6) 0.0384(7) 0.0299(7) -0.0039(5) -0.0005(5) -0.0021(5)
C118 0.0359(7) 0.0209(6) 0.0391(7) -0.0011(5) -0.0009(6) 0.0038(5)
C78 0.0505(8) 0.0277(6) 0.0342(7) -0.0063(5) 0.0015(6) -0.0182(6)
C164 0.0425(7) 0.0318(7) 0.0238(6) -0.0002(5) -0.0037(5) 0.0011(6)
C76 0.0448(8) 0.0221(6) 0.0346(7) -0.0025(5) -0.0065(6) -0.0052(5)
C160 0.0374(7) 0.0192(6) 0.0528(9) -0.0069(6) -0.0156(6) 0.0010(5)
C53 0.0479(8) 0.0246(6) 0.0359(7) -0.0075(5) 0.0025(6) -0.0131(6)
C13 0.0265(6) 0.0306(7) 0.0547(9) -0.0155(6) -0.0048(6) 0.0014(5)
C70 0.0261(6) 0.0423(8) 0.0386(8) 0.0028(6) -0.0021(5) 0.0008(6)
C41 0.0242(6) 0.0343(7) 0.0419(8) 0.0052(6) -0.0032(5) -0.0022(5)
C69 0.0346(7) 0.0401(7) 0.0345(7) 0.0066(6) -0.0119(6) -0.0140(6)
C158 0.0460(8) 0.0325(7) 0.0346(7) -0.0051(6) 0.0035(6) -0.0169(6)
C135 0.0439(8) 0.0486(8) 0.0218(6) -0.0078(6) -0.0015(6) 0.0036(6)
C188 0.0582(9) 0.0322(7) 0.0282(7) -0.0079(6) 0.0050(6) -0.0149(6)
C77 0.0588(9) 0.0200(6) 0.0367(7) -0.0012(5) -0.0049(6) -0.0101(6)
C143 0.0322(7) 0.0229(6) 0.0612(10) -0.0108(6) -0.0175(6) 0.0008(5)
C165 0.0423(8) 0.0507(9) 0.0202(6) -0.0039(6) 0.0007(5) 0.0003(6)
C134 0.0480(8) 0.0464(8) 0.0308(7) -0.0159(6) -0.0005(6) 0.0128(7)
C159 0.0510(9) 0.0225(6) 0.0450(8) 0.0016(6) -0.0118(7) -0.0127(6)
C140 0.0563(9) 0.0325(7) 0.0320(7) -0.0040(6) -0.0007(6) -0.0201(6)
C16 0.0312(7) 0.0391(8) 0.0441(8) 0.0085(6) 0.0004(6) 0.0042(6)
C184 0.0575(9) 0.0355(7) 0.0267(7) -0.0038(6) -0.0035(6) 0.0097(7)
C37 0.0231(6) 0.0306(7) 0.0721(11) -0.0198(7) 0.0007(6) -0.0023(5)
C112 0.0526(9) 0.0345(7) 0.0262(7) 0.0021(5) -0.0032(6) -0.0021(6)
C64 0.0381(8) 0.0321(7) 0.0499(9) -0.0037(6) 0.0104(7) 0.0080(6)
C166 0.0423(8) 0.0470(8) 0.0292(7) -0.0134(6) 0.0039(6) 0.0086(6)
C94 0.0310(7) 0.0271(7) 0.0668(10) -0.0130(7) 0.0087(7) -0.0008(5)
C14 0.0325(7) 0.0288(7) 0.0728(11) -0.0174(7) 0.0030(7) -0.0003(6)
C62 0.0290(7) 0.0556(9) 0.0358(8) 0.0011(7) -0.0039(6) 0.0002(6)
C111 0.0552(9) 0.0499(9) 0.0228(7) -0.0076(6) 0.0016(6) 0.0009(7)
C15 0.0309(7) 0.0250(6) 0.0681(11) 0.0045(7) 0.0066(7) 0.0041(5)
C110 0.0467(8) 0.0422(8) 0.0326(7) -0.0153(6) 0.0002(6) 0.0076(6)
C92 0.0298(7) 0.0448(8) 0.0501(9) 0.0010(7) -0.0082(6) -0.0006(6)
C182 0.0546(9) 0.0435(8) 0.0351(8) -0.0195(6) -0.0021(7) 0.0144(7)
C189 0.0663(10) 0.0228(6) 0.0487(9) 0.0009(6) -0.0244(8) -0.0139(6)
C191 0.0310(7) 0.0241(6) 0.0747(11) -0.0119(7) -0.0140(7) 0.0002(5)
C93 0.0293(7) 0.0316(7) 0.0730(12) -0.0016(7) -0.0021(7) 0.0047(6)
C183 0.0594(10) 0.0485(9) 0.0256(7) -0.0115(6) -0.0001(6) 0.0107(7)
C63 0.0294(7) 0.0503(9) 0.0482(9) 0.0083(7) 0.0005(6) 0.0100(6)
C141 0.0673(11) 0.0232(7) 0.0523(9) 0.0041(6) -0.0263(8) -0.0162(7)
C142 0.0494(9) 0.0187(6) 0.0846(13) -0.0068(7) -0.0343(9) 0.0007(6)
C40 0.0288(7) 0.0431(9) 0.0721(12) 0.0213(8) -0.0086(7) -0.0004(6)
C38 0.0253(7) 0.0282(7) 0.1248(18) -0.0258(9) 0.0059(9) -0.0012(6)
C190 0.0451(9) 0.0212(6) 0.0910(14) -0.0077(7) -0.0324(9) 0.0014(6)
C39 0.0260(7) 0.0242(7) 0.1306(19) 0.0076(9) -0.0018(9) 0.0035(6)

loop_
_atom_type_symbol
_atom_type_description
_atom_type_scat_dispersion_real
_atom_type_scat_dispersion_imag
_atom_type_scat_source
C C 0.0181 0.0091 'International Tables Vol C Tables 4.2.6.8 and 6.1.1.4'
H H 0.0000 0.0000 'International Tables Vol C Tables 4.2.6.8 and 6.1.1.4'
O O 0.0492 0.0322 'International Tables Vol C Tables 4.2.6.8 and 6.1.1.4'

loop_
_geom_angle_atom_site_label_1
_geom_angle_atom_site_label_2
_geom_angle_atom_site_label_3
_geom_angle
_geom_angle_site_symmetry_1
_geom_angle_site_symmetry_3
_geom_angle_publ_flag
C123 C128 C129 125.37(11) . . ?
C127 C128 C123 118.96(11) . . ?
C127 C128 C129 115.67(10) . . ?
C152 C147 C146 125.24(11) . . ?
C148 C147 C152 118.79(11) . . ?
C148 C147 C146 115.97(10) . . ?
C147 C152 C153 125.55(11) . . ?
C151 C152 C147 118.40(11) . . ?
C151 C152 C153 116.02(10) . . ?
C128 C123 C122 125.78(11) . . ?
C124 C123 C128 118.27(11) . . ?
C124 C123 C122 115.92(10) . . ?
C43 C42 C34 120.14(11) . . ?
C43 C42 C47 118.84(11) . . ?
C47 C42 C34 121.01(10) . . ?
C33 C34 C42 117.17(10) . . ?
C33 C34 C35 128.50(11) . . ?
C35 C34 C42 114.28(9) . . ?
C19 C18 C10 120.85(11) . . ?
C19 C18 C23 118.54(11) . . ?
C23 C18 C10 120.60(10) . . ?
C171 C176 C177 124.98(11) . . ?
C175 C176 C171 118.96(11) . . ?
C175 C176 C177 116.05(11) . . ?
C104 C99 C98 125.65(11) . . ?
C100 C99 C104 118.29(11) . . ?
C100 C99 C98 116.06(11) . . ?
C67 C66 C58 121.61(11) . . ?
C71 C66 C58 119.92(11) . . ?
C71 C66 C67 118.48(11) . . ?
C3 C8 C9 126.02(11) . . ?
C7 C8 C3 118.50(11) . . ?
C7 C8 C9 115.42(11) . . ?
C83 C82 C90 113.66(10) . . ?
C81 C82 C83 127.86(11) . . ?
C81 C82 C90 118.38(11) . . ?
C99 C104 C105 124.98(11) . . ?
C103 C104 C99 118.96(11) . . ?
C103 C104 C105 116.06(11) . . ?
C32 C27 C26 125.76(10) . . ?
C28 C27 C32 118.27(11) . . ?
C28 C27 C26 115.92(11) . . ?
C27 C32 C33 126.02(11) . . ?
C31 C32 C27 118.63(11) . . ?
C31 C32 C33 115.34(11) . . ?
C26 C25 C35 128.11(11) . . ?
C26 C25 C36 118.63(10) . . ?
C35 C25 C36 113.20(10) . . ?
C176 C171 C170 125.84(11) . . ?
C172 C171 C176 118.31(11) . . ?
C172 C171 C170 115.84(11) . . ?
C146 C145 C156 115.03(10) . . ?
C146 C145 C155 128.90(10) . . ?
C155 C145 C156 116.06(10) . . ?
C123 C122 H122 112.9 . . ?
C121 C122 C123 134.18(11) . . ?
C121 C122 H122 112.9 . . ?
C58 C57 H57 113.2 . . ?
C58 C57 C56 133.51(12) . . ?
C56 C57 H57 113.2 . . ?
C153 C154 C162 115.16(10) . . ?
C153 C154 C155 128.26(11) . . ?
C155 C154 C162 116.55(10) . . ?
C85 C84 C73 119.80(11) . . ?
C85 C84 C89 118.84(11) . . ?
C89 C84 C73 121.36(11) . . ?
C107 C106 C114 116.40(10) . . ?
C105 C106 C114 115.11(10) . . ?
C105 C106 C107 128.22(11) . . ?
C11 C10 C18 114.44(9) . . ?
C9 C10 C18 117.77(10) . . ?
C9 C10 C11 127.74(11) . . ?
C8 C3 C2 125.54(11) . . ?
C4 C3 C8 118.44(11) . . ?
C4 C3 C2 115.99(11) . . ?
C59 C49 C60 114.63(10) . . ?
C50 C49 C59 127.91(11) . . ?
C50 C49 C60 117.27(11) . . ?
C83 C73 C84 114.27(10) . . ?
C74 C73 C84 116.82(11) . . ?
C74 C73 C83 128.85(11) . . ?
C42 C43 H43 119.7 . . ?
C44 C43 C42 120.68(12) . . ?
C44 C43 H43 119.7 . . ?
C99 C98 H98 113.1 . . ?
C97 C98 C99 133.88(11) . . ?
C97 C98 H98 113.1 . . ?
C152 C153 H153 112.8 . . ?
C154 C153 C152 134.49(11) . . ?
C154 C153 H153 112.8 . . ?
C163 C162 C154 119.26(10) . . ?
C167 C162 C154 122.78(11) . . ?
C167 C162 C163 117.91(11) . . ?
O24 C11 C10 118.26(10) . . ?
O24 C11 C1 118.28(10) . . ?
C10 C11 C1 123.44(10) . . ?
C137 C132 C121 119.61(10) . . ?
C133 C132 C121 122.31(11) . . ?
C133 C132 C137 118.05(12) . . ?
C122 C121 C132 115.77(10) . . ?
C122 C121 C131 128.14(11) . . ?
C131 C121 C132 116.04(10) . . ?
C57 C58 C66 116.67(11) . . ?
C57 C58 C59 128.96(11) . . ?
C59 C58 C66 114.27(10) . . ?
C129 C130 C131 129.15(11) . . ?
C129 C130 C138 114.74(11) . . ?
C131 C130 C138 116.09(10) . . ?
C128 C129 H129 113.0 . . ?
C130 C129 C128 133.96(11) . . ?
C130 C129 H129 113.0 . . ?
C8 C9 H9 113.3 . . ?
C10 C9 C8 133.43(11) . . ?
C10 C9 H9 113.3 . . ?
C113 C108 C97 120.44(11) . . ?
C113 C108 C109 118.17(12) . . ?
C109 C108 C97 121.35(11) . . ?
C18 C19 H19 119.7 . . ?
C20 C19 C18 120.68(12) . . ?
C20 C19 H19 119.7 . . ?
C115 C116 H116 120.0 . . ?
C117 C116 H116 120.0 . . ?
C117 C116 C115 120.08(11) . . ?
C177 C178 C186 115.05(11) . . ?
C177 C178 C179 129.23(11) . . ?
C179 C178 C186 115.67(10) . . ?
C27 C26 H26 113.3 . . ?
C25 C26 C27 133.38(11) . . ?
C25 C26 H26 113.3 . . ?
C34 C33 C32 133.44(11) . . ?
C34 C33 H33 113.3 . . ?
C32 C33 H33 113.3 . . ?
O96 C83 C82 118.34(11) . . ?
O96 C83 C73 117.68(11) . . ?
C73 C83 C82 123.95(10) . . ?
C56 C51 C50 126.20(11) . . ?
C56 C51 C52 118.25(11) . . ?
C52 C51 C50 115.54(11) . . ?
C42 C47 H47 119.8 . . ?
C46 C47 C42 120.44(11) . . ?
C46 C47 H47 119.8 . . ?
C75 C80 C81 126.02(11) . . ?
C75 C80 C79 118.36(11) . . ?
C79 C80 C81 115.63(11) . . ?
C147 C146 H146 112.8 . . ?
C145 C146 C147 134.32(11) . . ?
C145 C146 H146 112.8 . . ?
O72 C59 C49 118.59(11) . . ?
O72 C59 C58 117.83(11) . . ?
C58 C59 C49 123.58(10) . . ?
O48 C35 C34 118.00(10) . . ?
O48 C35 C25 118.02(10) . . ?
C34 C35 C25 123.98(10) . . ?
C171 C170 H170 112.6 . . ?
C169 C170 C171 134.84(11) . . ?
C169 C170 H170 112.6 . . ?
C157 C156 C145 119.99(11) . . ?
C157 C156 C161 118.69(11) . . ?
C161 C156 C145 121.04(11) . . ?
C128 C127 H127 119.2 . . ?
C126 C127 C128 121.66(11) . . ?
C126 C127 H127 119.2 . . ?
O144 C131 C121 119.11(11) . . ?
O144 C131 C130 117.64(11) . . ?
C130 C131 C121 123.24(10) . . ?
C11 C1 C12 112.71(10) . . ?
C2 C1 C11 128.18(11) . . ?
C2 C1 C12 119.07(11) . . ?
C98 C97 C108 116.71(10) . . ?
C98 C97 C107 127.12(11) . . ?
C107 C97 C108 116.04(10) . . ?
C147 C148 H148 119.2 . . ?
C149 C148 C147 121.62(11) . . ?
C149 C148 H148 119.2 . . ?
C73 C74 H74 113.2 . . ?
C73 C74 C75 133.54(12) . . ?
C75 C74 H74 113.2 . . ?
C51 C56 C57 125.48(11) . . ?
C51 C56 C55 118.70(11) . . ?
C55 C56 C57 115.82(11) . . ?
C162 C163 H163 119.6 . . ?
C164 C163 C162 120.89(12) . . ?
C164 C163 H163 119.6 . . ?
C82 C81 C80 133.90(11) . . ?
C82 C81 H81 113.1 . . ?
C80 C81 H81 113.1 . . ?
C115 C114 C106 120.52(10) . . ?
C115 C114 C119 118.80(11) . . ?
C119 C114 C106 120.40(11) . . ?
C91 C90 C82 121.17(11) . . ?
C91 C90 C95 118.40(12) . . ?
C95 C90 C82 120.42(12) . . ?
C139 C138 C130 120.11(11) . . ?
C139 C138 C143 118.79(12) . . ?
C143 C138 C130 120.75(11) . . ?
C104 C103 H103 119.2 . . ?
C102 C103 C104 121.64(12) . . ?
C102 C103 H103 119.2 . . ?
C3 C2 H2 113.4 . . ?
C1 C2 C3 133.15(11) . . ?
C1 C2 H2 113.4 . . ?
C66 C67 H67 119.7 . . ?
C68 C67 C66 120.60(12) . . ?
C68 C67 H67 119.7 . . ?
C84 C85 H85 119.7 . . ?
C86 C85 C84 120.67(12) . . ?
C86 C85 H85 119.7 . . ?
C27 C28 H28 119.1 . . ?
C29 C28 C27 121.76(12) . . ?
C29 C28 H28 119.1 . . ?
O120 C107 C106 118.47(10) . . ?
O120 C107 C97 119.25(11) . . ?
C106 C107 C97 122.27(10) . . ?
C176 C175 H175 119.2 . . ?
C174 C175 C176 121.60(11) . . ?
C174 C175 H175 119.2 . . ?
C49 C50 C51 133.79(12) . . ?
C49 C50 H50 113.1 . . ?
C51 C50 H50 113.1 . . ?
C152 C151 H151 119.2 . . ?
C150 C151 C152 121.67(11) . . ?
C150 C151 H151 119.2 . . ?
C84 C89 H89 119.8 . . ?
C88 C89 C84 120.36(12) . . ?
C88 C89 H89 119.8 . . ?
C187 C186 C178 120.88(11) . . ?
C187 C186 C191 118.71(12) . . ?
C191 C186 C178 120.28(12) . . ?
C23 C22 H22 119.9 . . ?
C23 C22 C21 120.18(12) . . ?
C21 C22 H22 119.9 . . ?
C132 C137 H137 119.6 . . ?
C136 C137 C132 120.78(12) . . ?
C136 C137 H137 119.6 . . ?
C175 C174 H174 120.2 . . ?
C175 C174 C173 119.56(12) . . ?
C173 C174 H174 120.2 . . ?
C148 C149 H149 120.2 . . ?
C148 C149 C150 119.60(12) . . ?
C150 C149 H149 120.2 . . ?
C17 C12 C1 121.79(12) . . ?
C17 C12 C13 118.88(12) . . ?
C13 C12 C1 119.31(12) . . ?
C99 C100 H100 119.2 . . ?
C101 C100 C99 121.57(12) . . ?
C101 C100 H100 119.2 . . ?
O168 C155 C145 118.07(11) . . ?
O168 C155 C154 118.89(11) . . ?
C145 C155 C154 123.03(10) . . ?
C89 C88 H88 119.9 . . ?
C89 C88 C87 120.30(12) . . ?
C87 C88 H88 119.9 . . ?
C127 C126 H126 120.3 . . ?
C127 C126 C125 119.44(12) . . ?
C125 C126 H126 120.3 . . ?
C19 C20 H20 119.9 . . ?
C21 C20 C19 120.16(12) . . ?
C21 C20 H20 119.9 . . ?
C29 C30 H30 120.2 . . ?
C31 C30 H30 120.2 . . ?
C31 C30 C29 119.58(12) . . ?
C171 C172 H172 119.2 . . ?
C173 C172 C171 121.68(11) . . ?
C173 C172 H172 119.2 . . ?
C80 C75 C74 125.58(11) . . ?
C76 C75 C80 118.82(11) . . ?
C76 C75 C74 115.60(12) . . ?
C176 C177 H177 113.1 . . ?
C178 C177 C176 133.87(12) . . ?
C178 C177 H177 113.1 . . ?
C41 C36 C25 121.71(12) . . ?
C41 C36 C37 119.04(13) . . ?
C37 C36 C25 119.24(12) . . ?
C170 C169 C180 116.11(11) . . ?
C170 C169 C179 127.44(11) . . ?
C179 C169 C180 116.39(11) . . ?
C3 C4 H4 119.1 . . ?
C5 C4 C3 121.74(12) . . ?
C5 C4 H4 119.1 . . ?
C65 C60 C49 121.38(12) . . ?
C61 C60 C49 120.06(11) . . ?
C61 C60 C65 118.55(12) . . ?
C104 C105 H105 113.3 . . ?
C106 C105 C104 133.37(11) . . ?
C106 C105 H105 113.3 . . ?
C47 C46 H46 119.9 . . ?
C45 C46 C47 120.19(12) . . ?
C45 C46 H46 119.9 . . ?
C43 C44 H44 120.0 . . ?
C45 C44 C43 119.92(12) . . ?
C45 C44 H44 120.0 . . ?
C174 C173 H173 120.1 . . ?
C172 C173 C174 119.89(11) . . ?
C172 C173 H173 120.1 . . ?
C123 C124 H124 119.2 . . ?
C125 C124 C123 121.57(11) . . ?
C125 C124 H124 119.2 . . ?
C80 C79 H79 119.2 . . ?
C78 C79 C80 121.56(13) . . ?
C78 C79 H79 119.2 . . ?
C18 C23 H23 119.6 . . ?
C22 C23 C18 120.77(11) . . ?
C22 C23 H23 119.6 . . ?
C28 C29 C30 119.83(11) . . ?
C28 C29 H29 120.1 . . ?
C30 C29 H29 120.1 . . ?
C126 C125 H125 120.0 . . ?
C124 C125 C126 120.09(11) . . ?
C124 C125 H125 120.0 . . ?
C185 C180 C169 120.24(11) . . ?
C185 C180 C181 117.56(12) . . ?
C181 C180 C169 122.16(11) . . ?
C103 C102 H102 120.3 . . ?
C103 C102 C101 119.43(12) . . ?
C101 C102 H102 120.3 . . ?
C7 C6 H6 120.2 . . ?
C7 C6 C5 119.53(12) . . ?
C5 C6 H6 120.2 . . ?
C116 C115 C114 120.69(11) . . ?
C116 C115 H115 119.7 . . ?
C114 C115 H115 119.7 . . ?
C116 C117 H117 120.0 . . ?
C118 C117 C116 119.90(11) . . ?
C118 C117 H117 120.0 . . ?
O192 C179 C178 117.61(11) . . ?
O192 C179 C169 119.14(12) . . ?
C178 C179 C169 123.24(11) . . ?
C151 C150 C149 119.92(11) . . ?
C151 C150 H150 120.0 . . ?
C149 C150 H150 120.0 . . ?
C56 C55 H55 119.1 . . ?
C54 C55 C56 121.84(13) . . ?
C54 C55 H55 119.1 . . ?
C156 C157 H157 119.7 . . ?
C158 C157 C156 120.55(12) . . ?
C158 C157 H157 119.7 . . ?
C22 C21 H21 120.2 . . ?
C20 C21 C22 119.64(11) . . ?
C20 C21 H21 120.2 . . ?
C100 C101 C102 120.09(12) . . ?
C100 C101 H101 120.0 . . ?
C102 C101 H101 120.0 . . ?
C46 C45 H45 120.0 . . ?
C44 C45 C46 119.91(11) . . ?
C44 C45 H45 120.0 . . ?
C8 C7 H7 119.0 . . ?
C6 C7 C8 121.91(12) . . ?
C6 C7 H7 119.0 . . ?
C32 C31 H31 119.0 . . ?
C30 C31 C32 121.91(12) . . ?
C30 C31 H31 119.0 . . ?
C51 C52 H52 119.1 . . ?
C53 C52 C51 121.89(13) . . ?
C53 C52 H52 119.1 . . ?
C66 C71 H71 119.6 . . ?
C70 C71 C66 120.87(13) . . ?
C70 C71 H71 119.6 . . ?
C88 C87 H87 120.1 . . ?
C86 C87 C88 119.70(12) . . ?
C86 C87 H87 120.1 . . ?
C156 C161 H161 119.8 . . ?
C160 C161 C156 120.41(12) . . ?
C160 C161 H161 119.8 . . ?
C85 C86 H86 119.9 . . ?
C87 C86 C85 120.12(12) . . ?
C87 C86 H86 119.9 . . ?
C138 C139 H139 119.6 . . ?
C140 C139 C138 120.71(13) . . ?
C140 C139 H139 119.6 . . ?
C114 C119 H119 119.8 . . ?
C114 C119 C118 120.43(12) . . ?
C118 C119 H119 119.8 . . ?
C108 C113 H113 119.6 . . ?
C112 C113 C108 120.72(12) . . ?
C112 C113 H113 119.6 . . ?
C186 C187 H187 119.5 . . ?
C186 C187 C188 120.96(13) . . ?
C188 C187 H187 119.5 . . ?
C108 C109 H109 119.5 . . ?
C110 C109 C108 120.93(12) . . ?
C110 C109 H109 119.5 . . ?
C4 C5 C6 119.85(12) . . ?
C4 C5 H5 120.1 . . ?
C6 C5 H5 120.1 . . ?
C132 C133 H133 119.5 . . ?
C134 C133 C132 121.02(12) . . ?
C134 C133 H133 119.5 . . ?
C162 C167 H167 119.5 . . ?
C166 C167 C162 120.99(12) . . ?
C166 C167 H167 119.5 . . ?
C90 C91 H91 119.8 . . ?
C90 C91 C92 120.45(14) . . ?
C92 C91 H91 119.8 . . ?
C60 C65 H65 119.9 . . ?
C64 C65 C60 120.24(14) . . ?
C64 C65 H65 119.9 . . ?
C180 C185 H185 119.6 . . ?
C184 C185 C180 120.87(12) . . ?
C184 C185 H185 119.6 . . ?
C137 C136 H136 119.8 . . ?
C135 C136 C137 120.43(12) . . ?
C135 C136 H136 119.8 . . ?
C67 C68 H68 119.9 . . ?
C69 C68 C67 120.29(13) . . ?
C69 C68 H68 119.9 . . ?
C90 C95 H95 119.6 . . ?
C94 C95 C90 120.75(14) . . ?
C94 C95 H95 119.6 . . ?
C12 C17 H17 119.9 . . ?
C12 C17 C16 120.10(14) . . ?
C16 C17 H17 119.9 . . ?
C180 C181 H181 119.3 . . ?
C182 C181 C180 121.48(13) . . ?
C182 C181 H181 119.3 . . ?
C55 C54 H54 120.3 . . ?
C55 C54 C53 119.48(12) . . ?
C53 C54 H54 120.3 . . ?
C60 C61 H61 119.6 . . ?
C62 C61 C60 120.90(14) . . ?
C62 C61 H61 119.6 . . ?
C117 C118 C119 120.09(12) . . ?
C117 C118 H118 120.0 . . ?
C119 C118 H118 120.0 . . ?
C79 C78 H78 120.0 . . ?
C79 C78 C77 120.00(12) . . ?
C77 C78 H78 120.0 . . ?
C163 C164 H164 119.8 . . ?
C165 C164 C163 120.45(12) . . ?
C165 C164 H164 119.8 . . ?
C75 C76 H76 119.3 . . ?
C77 C76 C75 121.42(14) . . ?
C77 C76 H76 119.3 . . ?
C161 C160 H160 119.8 . . ?
C161 C160 C159 120.34(13) . . ?
C159 C160 H160 119.8 . . ?
C52 C53 C54 119.82(12) . . ?
C52 C53 H53 120.1 . . ?
C54 C53 H53 120.1 . . ?
C12 C13 H13 119.6 . . ?
C14 C13 C12 120.83(14) . . ?
C14 C13 H13 119.6 . . ?
C71 C70 H70 120.0 . . ?
C69 C70 C71 119.98(13) . . ?
C69 C70 H70 120.0 . . ?
C36 C41 H41 120.1 . . ?
C36 C41 C40 119.84(16) . . ?
C40 C41 H41 120.1 . . ?
C68 C69 C70 119.76(13) . . ?
C68 C69 H69 120.1 . . ?
C70 C69 H69 120.1 . . ?
C157 C158 H158 119.9 . . ?
C159 C158 C157 120.12(13) . . ?
C159 C158 H158 119.9 . . ?
C136 C135 H135 120.4 . . ?
C134 C135 C136 119.26(13) . . ?
C134 C135 H135 120.4 . . ?
C187 C188 H188 120.0 . . ?
C189 C188 C187 120.03(14) . . ?
C189 C188 H188 120.0 . . ?
C78 C77 H77 120.1 . . ?
C76 C77 C78 119.84(13) . . ?
C76 C77 H77 120.1 . . ?
C138 C143 H143 119.9 . . ?
C142 C143 C138 120.30(14) . . ?
C142 C143 H143 119.9 . . ?
C164 C165 H165 120.3 . . ?
C164 C165 C166 119.36(13) . . ?
C166 C165 H165 120.3 . . ?
C133 C134 H134 119.8 . . ?
C135 C134 C133 120.45(13) . . ?
C135 C134 H134 119.8 . . ?
C160 C159 H159 120.1 . . ?
C158 C159 C160 119.77(12) . . ?
C158 C159 H159 120.1 . . ?
C139 C140 H140 120.1 . . ?
C141 C140 C139 119.86(14) . . ?
C141 C140 H140 120.1 . . ?
C17 C16 H16 119.9 . . ?
C15 C16 C17 120.22(15) . . ?
C15 C16 H16 119.9 . . ?
C185 C184 H184 119.7 . . ?
C183 C184 C185 120.70(13) . . ?
C183 C184 H184 119.7 . . ?
C36 C37 H37 119.8 . . ?
C38 C37 C36 120.36(16) . . ?
C38 C37 H37 119.8 . . ?
C113 C112 H112 119.8 . . ?
C111 C112 C113 120.42(13) . . ?
C111 C112 H112 119.8 . . ?
C65 C64 H64 119.8 . . ?
C65 C64 C63 120.42(14) . . ?
C63 C64 H64 119.8 . . ?
C167 C166 H166 119.8 . . ?
C165 C166 C167 120.38(13) . . ?
C165 C166 H166 119.8 . . ?
C95 C94 H94 120.0 . . ?
C93 C94 C95 119.95(14) . . ?
C93 C94 H94 120.0 . . ?
C13 C14 H14 120.1 . . ?
C15 C14 C13 119.89(15) . . ?
C15 C14 H14 120.1 . . ?
C61 C62 H62 119.9 . . ?
C63 C62 C61 120.13(15) . . ?
C63 C62 H62 119.9 . . ?
C112 C111 H111 120.1 . . ?
C112 C111 C110 119.79(13) . . ?
C110 C111 H111 120.1 . . ?
C16 C15 C14 120.07(13) . . ?
C16 C15 H15 120.0 . . ?
C14 C15 H15 120.0 . . ?
C109 C110 H110 120.0 . . ?
C111 C110 C109 119.97(13) . . ?
C111 C110 H110 120.0 . . ?
C91 C92 H92 119.7 . . ?
C93 C92 C91 120.51(15) . . ?
C93 C92 H92 119.7 . . ?
C181 C182 H182 119.8 . . ?
C181 C182 C183 120.34(13) . . ?
C183 C182 H182 119.8 . . ?
C188 C189 H189 120.2 . . ?
C188 C189 C190 119.61(13) . . ?
C190 C189 H189 120.2 . . ?
C186 C191 H191 119.8 . . ?
C190 C191 C186 120.35(15) . . ?
C190 C191 H191 119.8 . . ?
C94 C93 H93 120.0 . . ?
C92 C93 C94 119.93(14) . . ?
C92 C93 H93 120.0 . . ?
C184 C183 C182 119.05(14) . . ?
C184 C183 H183 120.5 . . ?
C182 C183 H183 120.5 . . ?
C64 C63 H63 120.1 . . ?
C62 C63 C64 119.76(14) . . ?
C62 C63 H63 120.1 . . ?
C140 C141 H141 120.0 . . ?
C140 C141 C142 119.91(13) . . ?
C142 C141 H141 120.0 . . ?
C143 C142 C141 120.25(14) . . ?
C143 C142 H142 119.9 . . ?
C141 C142 H142 119.9 . . ?
C41 C40 H40 119.8 . . ?
C39 C40 C41 120.49(17) . . ?
C39 C40 H40 119.8 . . ?
C37 C38 H38 119.9 . . ?
C39 C38 C37 120.29(17) . . ?
C39 C38 H38 119.9 . . ?
C189 C190 H190 119.9 . . ?
C191 C190 C189 120.11(14) . . ?
C191 C190 H190 119.9 . . ?
C40 C39 C38 119.98(14) . . ?
C40 C39 H39 120.0 . . ?
C38 C39 H39 120.0 . . ?

loop_
_geom_bond_atom_site_label_1
_geom_bond_atom_site_label_2
_geom_bond_distance
_geom_bond_site_symmetry_2
_geom_bond_publ_flag
O24 C11 1.2338(14) . ?
O48 C35 1.2357(14) . ?
O72 C59 1.2316(15) . ?
O96 C83 1.2324(14) . ?
O120 C107 1.2324(15) . ?
O144 C131 1.2357(15) . ?
O168 C155 1.2345(15) . ?
O192 C179 1.2371(16) . ?
C128 C123 1.4133(16) . ?
C128 C129 1.4438(16) . ?
C128 C127 1.4067(17) . ?
C147 C152 1.4135(16) . ?
C147 C146 1.4415(16) . ?
C147 C148 1.4092(17) . ?
C152 C153 1.4410(17) . ?
C152 C151 1.4108(16) . ?
C123 C122 1.4437(16) . ?
C123 C124 1.4111(16) . ?
C42 C34 1.4946(15) . ?
C42 C43 1.3934(17) . ?
C42 C47 1.3963(16) . ?
C34 C33 1.3520(16) . ?
C34 C35 1.4752(16) . ?
C18 C10 1.4902(15) . ?
C18 C19 1.3944(17) . ?
C18 C23 1.3986(17) . ?
C176 C171 1.4125(16) . ?
C176 C175 1.4082(17) . ?
C176 C177 1.4449(16) . ?
C99 C104 1.4115(16) . ?
C99 C98 1.4426(17) . ?
C99 C100 1.4101(16) . ?
C66 C58 1.4945(16) . ?
C66 C67 1.3938(17) . ?
C66 C71 1.3919(17) . ?
C8 C3 1.4140(17) . ?
C8 C9 1.4488(16) . ?
C8 C7 1.4109(16) . ?
C82 C83 1.4842(16) . ?
C82 C81 1.3567(16) . ?
C82 C90 1.4917(17) . ?
C104 C103 1.4070(17) . ?
C104 C105 1.4456(16) . ?
C27 C32 1.4126(17) . ?
C27 C26 1.4500(16) . ?
C27 C28 1.4120(16) . ?
C32 C33 1.4478(16) . ?
C32 C31 1.4083(16) . ?
C25 C26 1.3558(16) . ?
C25 C35 1.4812(16) . ?
C25 C36 1.4934(16) . ?
C171 C170 1.4423(17) . ?
C171 C172 1.4102(16) . ?
C145 C146 1.3574(17) . ?
C145 C156 1.4978(15) . ?
C145 C155 1.4803(16) . ?
C122 H122 0.9500 . ?
C122 C121 1.3616(17) . ?
C57 H57 0.9500 . ?
C57 C58 1.3532(16) . ?
C57 C56 1.4475(17) . ?
C154 C153 1.3638(17) . ?
C154 C162 1.4958(16) . ?
C154 C155 1.4823(16) . ?
C84 C73 1.4936(16) . ?
C84 C85 1.3928(18) . ?
C84 C89 1.3964(17) . ?
C106 C114 1.5010(15) . ?
C106 C107 1.4772(16) . ?
C106 C105 1.3528(17) . ?
C10 C11 1.4766(16) . ?
C10 C9 1.3540(16) . ?
C3 C2 1.4521(17) . ?
C3 C4 1.4130(16) . ?
C49 C59 1.4851(17) . ?
C49 C50 1.3592(17) . ?
C49 C60 1.4954(16) . ?
C73 C83 1.4761(16) . ?
C73 C74 1.3538(16) . ?
C43 H43 0.9500 . ?
C43 C44 1.3915(17) . ?
C98 H98 0.9500 . ?
C98 C97 1.3585(17) . ?
C153 H153 0.9500 . ?
C162 C163 1.3975(17) . ?
C162 C167 1.3963(17) . ?
C11 C1 1.4825(16) . ?
C132 C121 1.4968(16) . ?
C132 C137 1.3981(17) . ?
C132 C133 1.3938(18) . ?
C121 C131 1.4856(16) . ?
C58 C59 1.4802(16) . ?
C130 C129 1.3521(17) . ?
C130 C131 1.4779(17) . ?
C130 C138 1.4999(16) . ?
C129 H129 0.9500 . ?
C9 H9 0.9500 . ?
C108 C97 1.4953(16) . ?
C108 C113 1.3979(17) . ?
C108 C109 1.3988(18) . ?
C19 H19 0.9500 . ?
C19 C20 1.3911(17) . ?
C116 H116 0.9500 . ?
C116 C115 1.3907(16) . ?
C116 C117 1.3851(18) . ?
C178 C186 1.5005(16) . ?
C178 C177 1.3560(17) . ?
C178 C179 1.4773(17) . ?
C26 H26 0.9500 . ?
C33 H33 0.9500 . ?
C51 C56 1.4088(18) . ?
C51 C50 1.4480(17) . ?
C51 C52 1.4114(17) . ?
C47 H47 0.9500 . ?
C47 C46 1.3888(17) . ?
C80 C81 1.4486(17) . ?
C80 C75 1.4117(18) . ?
C80 C79 1.4131(16) . ?
C146 H146 0.9500 . ?
C170 H170 0.9500 . ?
C170 C169 1.3606(17) . ?
C156 C157 1.3948(18) . ?
C156 C161 1.3974(17) . ?
C127 H127 0.9500 . ?
C127 C126 1.3823(17) . ?
C1 C2 1.3537(17) . ?
C1 C12 1.4952(16) . ?
C97 C107 1.4851(16) . ?
C148 H148 0.9500 . ?
C148 C149 1.3805(17) . ?
C74 H74 0.9500 . ?
C74 C75 1.4481(17) . ?
C56 C55 1.4101(17) . ?
C163 H163 0.9500 . ?
C163 C164 1.3885(18) . ?
C81 H81 0.9500 . ?
C114 C115 1.3922(17) . ?
C114 C119 1.3939(17) . ?
C90 C91 1.3898(19) . ?
C90 C95 1.4029(18) . ?
C138 C139 1.3936(19) . ?
C138 C143 1.3942(18) . ?
C103 H103 0.9500 . ?
C103 C102 1.3798(17) . ?
C2 H2 0.9500 . ?
C67 H67 0.9500 . ?
C67 C68 1.3879(18) . ?
C85 H85 0.9500 . ?
C85 C86 1.3928(18) . ?
C28 H28 0.9500 . ?
C28 C29 1.3831(18) . ?
C175 H175 0.9500 . ?
C175 C174 1.3794(17) . ?
C50 H50 0.9500 . ?
C151 H151 0.9500 . ?
C151 C150 1.3783(18) . ?
C89 H89 0.9500 . ?
C89 C88 1.3893(17) . ?
C186 C187 1.3863(19) . ?
C186 C191 1.3951(18) . ?
C22 H22 0.9500 . ?
C22 C23 1.3853(17) . ?
C22 C21 1.3902(19) . ?
C137 H137 0.9500 . ?
C137 C136 1.3898(18) . ?
C174 H174 0.9500 . ?
C174 C173 1.3951(18) . ?
C149 H149 0.9500 . ?
C149 C150 1.3939(18) . ?
C12 C17 1.3870(19) . ?
C12 C13 1.3947(19) . ?
C100 H100 0.9500 . ?
C100 C101 1.3789(19) . ?
C88 H88 0.9500 . ?
C88 C87 1.3911(19) . ?
C126 H126 0.9500 . ?
C126 C125 1.3909(18) . ?
C20 H20 0.9500 . ?
C20 C21 1.3872(19) . ?
C30 H30 0.9500 . ?
C30 C29 1.3864(19) . ?
C30 C31 1.3811(17) . ?
C172 H172 0.9500 . ?
C172 C173 1.3799(18) . ?
C75 C76 1.4107(17) . ?
C177 H177 0.9500 . ?
C36 C41 1.392(2) . ?
C36 C37 1.397(2) . ?
C169 C180 1.4943(17) . ?
C169 C179 1.4840(17) . ?
C4 H4 0.9500 . ?
C4 C5 1.3807(18) . ?
C60 C65 1.4019(18) . ?
C60 C61 1.3959(19) . ?
C105 H105 0.9500 . ?
C46 H46 0.9500 . ?
C46 C45 1.3875(19) . ?
C44 H44 0.9500 . ?
C44 C45 1.3863(19) . ?
C173 H173 0.9500 . ?
C124 H124 0.9500 . ?
C124 C125 1.3813(18) . ?
C79 H79 0.9500 . ?
C79 C78 1.378(2) . ?
C23 H23 0.9500 . ?
C29 H29 0.9500 . ?
C125 H125 0.9500 . ?
C180 C185 1.3972(17) . ?
C180 C181 1.3991(18) . ?
C102 H102 0.9500 . ?
C102 C101 1.3919(19) . ?
C6 H6 0.9500 . ?
C6 C7 1.3817(17) . ?
C6 C5 1.392(2) . ?
C115 H115 0.9500 . ?
C117 H117 0.9500 . ?
C117 C118 1.3835(19) . ?
C150 H150 0.9500 . ?
C55 H55 0.9500 . ?
C55 C54 1.3799(18) . ?
C157 H157 0.9500 . ?
C157 C158 1.3915(18) . ?
C21 H21 0.9500 . ?
C101 H101 0.9500 . ?
C45 H45 0.9500 . ?
C7 H7 0.9500 . ?
C31 H31 0.9500 . ?
C52 H52 0.9500 . ?
C52 C53 1.3787(19) . ?
C71 H71 0.9500 . ?
C71 C70 1.388(2) . ?
C87 H87 0.9500 . ?
C87 C86 1.382(2) . ?
C161 H161 0.9500 . ?
C161 C160 1.3860(18) . ?
C86 H86 0.9500 . ?
C139 H139 0.9500 . ?
C139 C140 1.3918(18) . ?
C119 H119 0.9500 . ?
C119 C118 1.3956(17) . ?
C113 H113 0.9500 . ?
C113 C112 1.3858(19) . ?
C187 H187 0.9500 . ?
C187 C188 1.3934(18) . ?
C109 H109 0.9500 . ?
C109 C110 1.3877(19) . ?
C5 H5 0.9500 . ?
C133 H133 0.9500 . ?
C133 C134 1.387(2) . ?
C167 H167 0.9500 . ?
C167 C166 1.3869(19) . ?
C91 H91 0.9500 . ?
C91 C92 1.393(2) . ?
C65 H65 0.9500 . ?
C65 C64 1.388(2) . ?
C185 H185 0.9500 . ?
C185 C184 1.3869(19) . ?
C136 H136 0.9500 . ?
C136 C135 1.386(2) . ?
C68 H68 0.9500 . ?
C68 C69 1.381(2) . ?
C95 H95 0.9500 . ?
C95 C94 1.389(2) . ?
C17 H17 0.9500 . ?
C17 C16 1.3978(19) . ?
C181 H181 0.9500 . ?
C181 C182 1.380(2) . ?
C54 H54 0.9500 . ?
C54 C53 1.389(2) . ?
C61 H61 0.9500 . ?
C61 C62 1.3869(19) . ?
C118 H118 0.9500 . ?
C78 H78 0.9500 . ?
C78 C77 1.388(2) . ?
C164 H164 0.9500 . ?
C164 C165 1.382(2) . ?
C76 H76 0.9500 . ?
C76 C77 1.3795(19) . ?
C160 H160 0.9500 . ?
C160 C159 1.387(2) . ?
C53 H53 0.9500 . ?
C13 H13 0.9500 . ?
C13 C14 1.3854(19) . ?
C70 H70 0.9500 . ?
C70 C69 1.385(2) . ?
C41 H41 0.9500 . ?
C41 C40 1.395(2) . ?
C69 H69 0.9500 . ?
C158 H158 0.9500 . ?
C158 C159 1.383(2) . ?
C135 H135 0.9500 . ?
C135 C134 1.384(2) . ?
C188 H188 0.9500 . ?
C188 C189 1.376(2) . ?
C77 H77 0.9500 . ?
C143 H143 0.9500 . ?
C143 C142 1.388(2) . ?
C165 H165 0.9500 . ?
C165 C166 1.385(2) . ?
C134 H134 0.9500 . ?
C159 H159 0.9500 . ?
C140 H140 0.9500 . ?
C140 C141 1.381(2) . ?
C16 H16 0.9500 . ?
C16 C15 1.380(2) . ?
C184 H184 0.9500 . ?
C184 C183 1.386(2) . ?
C37 H37 0.9500 . ?
C37 C38 1.386(2) . ?
C112 H112 0.9500 . ?
C112 C111 1.382(2) . ?
C64 H64 0.9500 . ?
C64 C63 1.389(2) . ?
C166 H166 0.9500 . ?
C94 H94 0.9500 . ?
C94 C93 1.382(2) . ?
C14 H14 0.9500 . ?
C14 C15 1.380(2) . ?
C62 H62 0.9500 . ?
C62 C63 1.383(2) . ?
C111 H111 0.9500 . ?
C111 C110 1.387(2) . ?
C15 H15 0.9500 . ?
C110 H110 0.9500 . ?
C92 H92 0.9500 . ?
C92 C93 1.378(2) . ?
C182 H182 0.9500 . ?
C182 C183 1.387(2) . ?
C189 H189 0.9500 . ?
C189 C190 1.397(3) . ?
C191 H191 0.9500 . ?
C191 C190 1.389(2) . ?
C93 H93 0.9500 . ?
C183 H183 0.9500 . ?
C63 H63 0.9500 . ?
C141 H141 0.9500 . ?
C141 C142 1.388(3) . ?
C142 H142 0.9500 . ?
C40 H40 0.9500 . ?
C40 C39 1.377(3) . ?
C38 H38 0.9500 . ?
C38 C39 1.377(3) . ?
C190 H190 0.9500 . ?
C39 H39 0.9500 . ?

loop_
_geom_torsion_atom_site_label_1
_geom_torsion_atom_site_label_2
_geom_torsion_atom_site_label_3
_geom_torsion_atom_site_label_4
_geom_torsion
_geom_torsion_site_symmetry_1
_geom_torsion_site_symmetry_2
_geom_torsion_site_symmetry_3
_geom_torsion_site_symmetry_4
_geom_torsion_publ_flag
O24 C11 C1 C2 163.51(13) . . . . ?
O24 C11 C1 C12 -14.20(16) . . . . ?
C128 C123 C122 C121 -1.4(2) . . . . ?
C128 C123 C124 C125 0.30(18) . . . . ?
C128 C127 C126 C125 0.49(19) . . . . ?
C147 C152 C153 C154 -1.5(2) . . . . ?
C147 C152 C151 C150 0.73(17) . . . . ?
C147 C148 C149 C150 0.36(19) . . . . ?
C152 C147 C146 C145 1.7(2) . . . . ?
C152 C147 C148 C149 -0.43(18) . . . . ?
C152 C151 C150 C149 -0.81(19) . . . . ?
C123 C128 C129 C130 1.0(2) . . . . ?
C123 C128 C127 C126 -0.92(18) . . . . ?
C123 C122 C121 C132 -175.00(12) . . . . ?
C123 C122 C121 C131 2.5(2) . . . . ?
C123 C124 C125 C126 -0.75(19) . . . . ?
C42 C34 C33 C32 -178.04(12) . . . . ?
C42 C34 C35 O48 6.25(16) . . . . ?
C42 C34 C35 C25 -174.42(11) . . . . ?
C42 C43 C44 C45 -0.64(19) . . . . ?
C42 C47 C46 C45 0.10(18) . . . . ?
C34 C42 C43 C44 -177.88(11) . . . . ?
C34 C42 C47 C46 178.15(11) . . . . ?
C18 C10 C11 O24 13.87(15) . . . . ?
C18 C10 C11 C1 -164.74(11) . . . . ?
C18 C10 C9 C8 179.45(12) . . . . ?
C18 C19 C20 C21 -0.72(18) . . . . ?
C176 C171 C170 C169 3.2(2) . . . . ?
C176 C171 C172 C173 0.18(18) . . . . ?
C176 C175 C174 C173 -0.06(19) . . . . ?
C99 C104 C103 C102 -0.35(18) . . . . ?
C99 C104 C105 C106 12.0(2) . . . . ?
C99 C98 C97 C108 -175.16(12) . . . . ?
C99 C98 C97 C107 0.5(2) . . . . ?
C99 C100 C101 C102 -0.62(19) . . . . ?
C66 C58 C59 O72 -5.62(16) . . . . ?
C66 C58 C59 C49 175.37(10) . . . . ?
C66 C67 C68 C69 -0.34(19) . . . . ?
C66 C71 C70 C69 -0.4(2) . . . . ?
C8 C3 C2 C1 4.9(2) . . . . ?
C8 C3 C4 C5 0.05(18) . . . . ?
C82 C90 C91 C92 177.76(12) . . . . ?
C82 C90 C95 C94 -177.79(12) . . . . ?
C104 C99 C98 C97 -11.2(2) . . . . ?
C104 C99 C100 C101 1.33(18) . . . . ?
C104 C103 C102 C101 1.08(19) . . . . ?
C27 C32 C33 C34 -1.4(2) . . . . ?
C27 C32 C31 C30 -0.16(19) . . . . ?
C27 C28 C29 C30 -1.14(19) . . . . ?
C32 C27 C26 C25 0.2(2) . . . . ?
C32 C27 C28 C29 1.01(18) . . . . ?
C25 C36 C41 C40 -178.41(12) . . . . ?
C25 C36 C37 C38 178.25(13) . . . . ?
C171 C176 C175 C174 -0.01(18) . . . . ?
C171 C176 C177 C178 -2.2(2) . . . . ?
C171 C170 C169 C180 176.55(12) . . . . ?
C171 C170 C169 C179 -0.6(2) . . . . ?
C171 C172 C173 C174 -0.25(19) . . . . ?
C145 C156 C157 C158 171.81(12) . . . . ?
C145 C156 C161 C160 -169.83(12) . . . . ?
C122 C123 C124 C125 -178.11(11) . . . . ?
C122 C121 C131 O144 -177.46(12) . . . . ?
C122 C121 C131 C130 1.23(19) . . . . ?
C57 C58 C59 O72 170.57(12) . . . . ?
C57 C58 C59 C49 -8.44(19) . . . . ?
C57 C56 C55 C54 179.46(12) . . . . ?
C154 C162 C163 C164 -176.31(12) . . . . ?
C154 C162 C167 C166 175.86(13) . . . . ?
C84 C73 C83 O96 -4.86(16) . . . . ?
C84 C73 C83 C82 176.79(11) . . . . ?
C84 C73 C74 C75 178.50(13) . . . . ?
C84 C85 C86 C87 0.31(19) . . . . ?
C84 C89 C88 C87 -1.09(18) . . . . ?
C106 C114 C115 C116 173.14(11) . . . . ?
C106 C114 C119 C118 -173.52(12) . . . . ?
C10 C18 C19 C20 -177.16(11) . . . . ?
C10 C18 C23 C22 177.37(11) . . . . ?
C10 C11 C1 C2 -17.9(2) . . . . ?
C10 C11 C1 C12 164.40(11) . . . . ?
C3 C8 C9 C10 -7.1(2) . . . . ?
C3 C8 C7 C6 -0.18(19) . . . . ?
C3 C4 C5 C6 -1.2(2) . . . . ?
C49 C60 C65 C64 -178.32(12) . . . . ?
C49 C60 C61 C62 177.90(12) . . . . ?
C73 C84 C85 C86 178.41(11) . . . . ?
C73 C84 C89 C88 -178.01(11) . . . . ?
C73 C74 C75 C80 1.4(2) . . . . ?
C73 C74 C75 C76 -179.37(14) . . . . ?
C43 C42 C34 C33 60.60(15) . . . . ?
C43 C42 C34 C35 -117.11(12) . . . . ?
C43 C42 C47 C46 -1.17(17) . . . . ?
C43 C44 C45 C46 -0.45(19) . . . . ?
C98 C99 C104 C103 178.95(11) . . . . ?
C98 C99 C104 C105 -1.53(19) . . . . ?
C98 C99 C100 C101 -178.48(11) . . . . ?
C98 C97 C107 O120 -160.75(12) . . . . ?
C98 C97 C107 C106 20.59(18) . . . . ?
C153 C152 C151 C150 -177.49(11) . . . . ?
C153 C154 C162 C163 44.52(16) . . . . ?
C153 C154 C162 C167 -132.64(13) . . . . ?
C153 C154 C155 O168 -177.96(12) . . . . ?
C153 C154 C155 C145 0.74(19) . . . . ?
C162 C154 C153 C152 -174.55(12) . . . . ?
C162 C154 C155 O168 -0.24(16) . . . . ?
C162 C154 C155 C145 178.46(10) . . . . ?
C162 C163 C164 C165 -0.2(2) . . . . ?
C162 C167 C166 C165 0.9(2) . . . . ?
C11 C10 C9 C8 -3.3(2) . . . . ?
C11 C1 C2 C3 3.9(2) . . . . ?
C11 C1 C12 C17 113.76(13) . . . . ?
C11 C1 C12 C13 -64.80(15) . . . . ?
C132 C121 C131 O144 0.08(17) . . . . ?
C132 C121 C131 C130 178.77(10) . . . . ?
C132 C137 C136 C135 0.0(2) . . . . ?
C132 C133 C134 C135 0.7(2) . . . . ?
C121 C132 C137 C136 -177.92(12) . . . . ?
C121 C132 C133 C134 177.52(13) . . . . ?
C58 C66 C67 C68 179.16(11) . . . . ?
C58 C66 C71 C70 -178.78(12) . . . . ?
C58 C57 C56 C51 4.3(2) . . . . ?
C58 C57 C56 C55 -175.38(13) . . . . ?
C130 C138 C139 C140 171.05(12) . . . . ?
C130 C138 C143 C142 -168.44(13) . . . . ?
C129 C128 C123 C122 -1.91(19) . . . . ?
C129 C128 C123 C124 179.85(11) . . . . ?
C129 C128 C127 C126 179.68(11) . . . . ?
C129 C130 C131 O144 173.81(12) . . . . ?
C129 C130 C131 C121 -4.90(19) . . . . ?
C129 C130 C138 C139 -61.33(16) . . . . ?
C129 C130 C138 C143 111.83(14) . . . . ?
C9 C8 C3 C2 1.5(2) . . . . ?
C9 C8 C3 C4 -176.35(11) . . . . ?
C9 C8 C7 C6 177.13(12) . . . . ?
C9 C10 C11 O24 -163.50(12) . . . . ?
C9 C10 C11 C1 17.90(19) . . . . ?
C108 C97 C107 O120 14.89(16) . . . . ?
C108 C97 C107 C106 -163.77(10) . . . . ?
C108 C113 C112 C111 0.3(2) . . . . ?
C108 C109 C110 C111 0.7(2) . . . . ?
C19 C18 C10 C11 -121.86(12) . . . . ?
C19 C18 C10 C9 55.79(16) . . . . ?
C19 C18 C23 C22 -1.48(17) . . . . ?
C19 C20 C21 C22 -0.48(19) . . . . ?
C116 C117 C118 C119 -0.4(2) . . . . ?
C178 C186 C187 C188 -173.36(12) . . . . ?
C178 C186 C191 C190 170.75(14) . . . . ?
C26 C27 C32 C33 -1.66(19) . . . . ?
C26 C27 C32 C31 176.92(11) . . . . ?
C26 C27 C28 C29 -176.53(11) . . . . ?
C26 C25 C35 O48 167.08(12) . . . . ?
C26 C25 C35 C34 -12.3(2) . . . . ?
C26 C25 C36 C41 -60.19(17) . . . . ?
C26 C25 C36 C37 121.18(13) . . . . ?
C33 C34 C35 O48 -171.14(12) . . . . ?
C33 C34 C35 C25 8.19(19) . . . . ?
C33 C32 C31 C30 178.57(12) . . . . ?
C83 C82 C81 C80 -3.4(2) . . . . ?
C83 C82 C90 C91 -122.21(12) . . . . ?
C83 C82 C90 C95 56.44(15) . . . . ?
C83 C73 C74 C75 1.5(2) . . . . ?
C51 C56 C55 C54 -0.22(19) . . . . ?
C51 C52 C53 C54 0.5(2) . . . . ?
C47 C42 C34 C33 -118.71(13) . . . . ?
C47 C42 C34 C35 63.58(14) . . . . ?
C47 C42 C43 C44 1.44(17) . . . . ?
C47 C46 C45 C44 0.72(19) . . . . ?
C80 C75 C76 C77 0.3(2) . . . . ?
C80 C79 C78 C77 0.9(2) . . . . ?
C146 C147 C152 C153 -2.48(18) . . . . ?
C146 C147 C152 C151 179.48(11) . . . . ?
C146 C147 C148 C149 179.94(11) . . . . ?
C146 C145 C156 C157 -51.92(16) . . . . ?
C146 C145 C156 C161 121.96(13) . . . . ?
C146 C145 C155 O168 173.98(12) . . . . ?
C146 C145 C155 C154 -4.73(19) . . . . ?
C59 C49 C50 C51 -0.4(2) . . . . ?
C59 C49 C60 C65 53.91(15) . . . . ?
C59 C49 C60 C61 -124.99(12) . . . . ?
C35 C34 C33 C32 -0.7(2) . . . . ?
C35 C25 C26 C27 7.7(2) . . . . ?
C35 C25 C36 C41 117.25(13) . . . . ?
C35 C25 C36 C37 -61.38(15) . . . . ?
C170 C171 C172 C173 179.93(11) . . . . ?
C170 C169 C180 C185 -41.44(17) . . . . ?
C170 C169 C180 C181 136.60(14) . . . . ?
C170 C169 C179 O192 172.76(13) . . . . ?
C170 C169 C179 C178 -6.7(2) . . . . ?
C156 C145 C146 C147 -178.17(12) . . . . ?
C156 C145 C155 O168 -4.58(16) . . . . ?
C156 C145 C155 C154 176.71(10) . . . . ?
C156 C157 C158 C159 -0.7(2) . . . . ?
C156 C161 C160 C159 -3.2(2) . . . . ?
C127 C128 C123 C122 178.76(11) . . . . ?
C127 C128 C123 C124 0.52(16) . . . . ?
C127 C128 C129 C130 -179.61(13) . . . . ?
C127 C126 C125 C124 0.35(19) . . . . ?
C131 C130 C129 C128 3.5(2) . . . . ?
C131 C130 C138 C139 117.03(13) . . . . ?
C131 C130 C138 C143 -69.81(16) . . . . ?
C1 C12 C17 C16 -178.67(12) . . . . ?
C1 C12 C13 C14 178.77(12) . . . . ?
C97 C108 C113 C112 -177.64(12) . . . . ?
C97 C108 C109 C110 177.12(12) . . . . ?
C148 C147 C152 C153 177.93(11) . . . . ?
C148 C147 C152 C151 -0.11(16) . . . . ?
C148 C147 C146 C145 -178.72(13) . . . . ?
C148 C149 C150 C151 0.26(19) . . . . ?
C74 C73 C83 O96 172.17(13) . . . . ?
C74 C73 C83 C82 -6.2(2) . . . . ?
C74 C75 C76 C77 -178.92(13) . . . . ?
C56 C57 C58 C66 177.33(12) . . . . ?
C56 C57 C58 C59 1.2(2) . . . . ?
C56 C51 C50 C49 -3.1(2) . . . . ?
C56 C51 C52 C53 -0.03(19) . . . . ?
C56 C55 C54 C53 0.7(2) . . . . ?
C163 C162 C167 C166 -1.3(2) . . . . ?
C163 C164 C165 C166 -0.3(2) . . . . ?
C81 C82 C83 O96 -171.28(12) . . . . ?
C81 C82 C83 C73 7.06(19) . . . . ?
C81 C82 C90 C91 54.42(16) . . . . ?
C81 C82 C90 C95 -126.93(13) . . . . ?
C81 C80 C75 C74 -0.3(2) . . . . ?
C81 C80 C75 C76 -179.42(12) . . . . ?
C81 C80 C79 C78 178.83(12) . . . . ?
C114 C106 C107 O120 -14.75(16) . . . . ?
C114 C106 C107 C97 163.92(10) . . . . ?
C114 C106 C105 C104 175.73(12) . . . . ?
C114 C119 C118 C117 0.2(2) . . . . ?
C90 C82 C83 O96 4.96(16) . . . . ?
C90 C82 C83 C73 -176.70(11) . . . . ?
C90 C82 C81 C80 -179.52(12) . . . . ?
C90 C91 C92 C93 -0.1(2) . . . . ?
C90 C95 C94 C93 0.2(2) . . . . ?
C138 C130 C129 C128 -178.38(12) . . . . ?
C138 C130 C131 O144 -4.27(16) . . . . ?
C138 C130 C131 C121 177.02(10) . . . . ?
C138 C139 C140 C141 -1.4(2) . . . . ?
C138 C143 C142 C141 -3.7(2) . . . . ?
C103 C104 C105 C106 -168.44(13) . . . . ?
C103 C102 C101 C100 -0.59(19) . . . . ?
C2 C3 C4 C5 -178.00(12) . . . . ?
C2 C1 C12 C17 -64.18(17) . . . . ?
C2 C1 C12 C13 117.26(14) . . . . ?
C67 C66 C58 C57 124.63(12) . . . . ?
C67 C66 C58 C59 -58.68(15) . . . . ?
C67 C66 C71 C70 0.95(18) . . . . ?
C67 C68 C69 C70 0.9(2) . . . . ?
C85 C84 C73 C83 117.71(12) . . . . ?
C85 C84 C73 C74 -59.71(16) . . . . ?
C85 C84 C89 C88 1.50(17) . . . . ?
C28 C27 C32 C33 -178.94(11) . . . . ?
C28 C27 C32 C31 -0.35(17) . . . . ?
C28 C27 C26 C25 177.56(13) . . . . ?
C107 C106 C114 C115 75.71(14) . . . . ?
C107 C106 C114 C119 -110.41(13) . . . . ?
C107 C106 C105 C104 2.0(2) . . . . ?
C175 C176 C171 C170 -179.78(11) . . . . ?
C175 C176 C171 C172 -0.05(16) . . . . ?
C175 C176 C177 C178 178.47(13) . . . . ?
C175 C174 C173 C172 0.19(19) . . . . ?
C50 C49 C59 O72 -171.37(12) . . . . ?
C50 C49 C59 C58 7.64(19) . . . . ?
C50 C49 C60 C65 -130.69(13) . . . . ?
C50 C49 C60 C61 50.41(16) . . . . ?
C50 C51 C56 C57 -1.16(19) . . . . ?
C50 C51 C56 C55 178.49(11) . . . . ?
C50 C51 C52 C53 -178.79(12) . . . . ?
C151 C152 C153 C154 176.61(13) . . . . ?
C89 C84 C73 C83 -62.79(15) . . . . ?
C89 C84 C73 C74 119.80(13) . . . . ?
C89 C84 C85 C86 -1.11(18) . . . . ?
C89 C88 C87 C86 0.26(19) . . . . ?
C186 C178 C177 C176 178.99(12) . . . . ?
C186 C178 C179 O192 6.98(17) . . . . ?
C186 C178 C179 C169 -173.59(11) . . . . ?
C186 C187 C188 C189 1.8(2) . . . . ?
C186 C191 C190 C189 3.5(3) . . . . ?
C137 C132 C121 C122 45.47(16) . . . . ?
C137 C132 C121 C131 -132.38(12) . . . . ?
C137 C132 C133 C134 -0.4(2) . . . . ?
C137 C136 C135 C134 0.2(2) . . . . ?
C12 C1 C2 C3 -178.54(13) . . . . ?
C12 C17 C16 C15 -0.1(2) . . . . ?
C12 C13 C14 C15 0.0(2) . . . . ?
C100 C99 C104 C103 -0.83(17) . . . . ?
C100 C99 C104 C105 178.69(11) . . . . ?
C100 C99 C98 C97 168.61(13) . . . . ?
C155 C145 C146 C147 3.3(2) . . . . ?
C155 C145 C156 C157 126.85(12) . . . . ?
C155 C145 C156 C161 -59.27(15) . . . . ?
C155 C154 C153 C152 3.2(2) . . . . ?
C155 C154 C162 C163 -133.50(12) . . . . ?
C155 C154 C162 C167 49.34(16) . . . . ?
C88 C87 C86 C85 0.1(2) . . . . ?
C172 C171 C170 C169 -176.58(13) . . . . ?
C75 C80 C81 C82 -0.2(2) . . . . ?
C75 C80 C79 C78 -0.75(19) . . . . ?
C75 C76 C77 C78 -0.1(2) . . . . ?
C177 C176 C171 C170 0.91(19) . . . . ?
C177 C176 C171 C172 -179.36(11) . . . . ?
C177 C176 C175 C174 179.37(11) . . . . ?
C177 C178 C186 C187 66.89(16) . . . . ?
C177 C178 C186 C191 -108.96(15) . . . . ?
C177 C178 C179 O192 -170.09(13) . . . . ?
C177 C178 C179 C169 9.3(2) . . . . ?
C36 C25 C26 C27 -175.32(12) . . . . ?
C36 C25 C35 O48 -10.07(16) . . . . ?
C36 C25 C35 C34 170.60(11) . . . . ?
C36 C41 C40 C39 0.1(2) . . . . ?
C36 C37 C38 C39 0.3(2) . . . . ?
C169 C180 C185 C184 178.10(13) . . . . ?
C169 C180 C181 C182 -177.84(14) . . . . ?
C4 C3 C2 C1 -177.23(13) . . . . ?
C60 C49 C59 O72 3.45(16) . . . . ?
C60 C49 C59 C58 -177.55(11) . . . . ?
C60 C49 C50 C51 -175.07(12) . . . . ?
C60 C65 C64 C63 0.4(2) . . . . ?
C60 C61 C62 C63 0.5(2) . . . . ?
C105 C104 C103 C102 -179.92(11) . . . . ?
C105 C106 C114 C115 -98.81(14) . . . . ?
C105 C106 C114 C119 75.07(15) . . . . ?
C105 C106 C107 O120 158.93(12) . . . . ?
C105 C106 C107 C97 -22.40(19) . . . . ?
C124 C123 C122 C121 176.88(13) . . . . ?
C79 C80 C81 C82 -179.73(13) . . . . ?
C79 C80 C75 C74 179.28(12) . . . . ?
C79 C80 C75 C76 0.11(18) . . . . ?
C79 C78 C77 C76 -0.5(2) . . . . ?
C23 C18 C10 C11 59.32(14) . . . . ?
C23 C18 C10 C9 -123.04(12) . . . . ?
C23 C18 C19 C20 1.68(17) . . . . ?
C23 C22 C21 C20 0.68(19) . . . . ?
C29 C30 C31 C32 0.0(2) . . . . ?
C180 C169 C179 O192 -4.42(18) . . . . ?
C180 C169 C179 C178 176.15(11) . . . . ?
C180 C185 C184 C183 0.0(2) . . . . ?
C180 C181 C182 C183 -0.4(3) . . . . ?
C115 C116 C117 C118 0.07(19) . . . . ?
C115 C114 C119 C118 0.47(19) . . . . ?
C117 C116 C115 C114 0.57(18) . . . . ?
C179 C178 C186 C187 -110.60(14) . . . . ?
C179 C178 C186 C191 73.54(16) . . . . ?
C179 C178 C177 C176 -3.9(2) . . . . ?
C179 C169 C180 C185 136.07(13) . . . . ?
C179 C169 C180 C181 -45.90(17) . . . . ?
C55 C54 C53 C52 -0.9(2) . . . . ?
C157 C156 C161 C160 4.13(19) . . . . ?
C157 C158 C159 C160 1.7(2) . . . . ?
C21 C22 C23 C18 0.31(18) . . . . ?
C7 C8 C3 C2 178.49(12) . . . . ?
C7 C8 C3 C4 0.65(17) . . . . ?
C7 C8 C9 C10 175.78(13) . . . . ?
C7 C6 C5 C4 1.7(2) . . . . ?
C31 C32 C33 C34 180.00(13) . . . . ?
C31 C30 C29 C28 0.59(19) . . . . ?
C52 C51 C56 C57 -179.78(11) . . . . ?
C52 C51 C56 C55 -0.13(17) . . . . ?
C52 C51 C50 C49 175.50(13) . . . . ?
C71 C66 C58 C57 -55.65(16) . . . . ?
C71 C66 C58 C59 121.03(12) . . . . ?
C71 C66 C67 C68 -0.56(17) . . . . ?
C71 C70 C69 C68 -0.5(2) . . . . ?
C161 C156 C157 C158 -2.22(19) . . . . ?
C161 C160 C159 C158 0.3(2) . . . . ?
C139 C138 C143 C142 4.8(2) . . . . ?
C139 C140 C141 C142 2.6(2) . . . . ?
C119 C114 C115 C116 -0.83(18) . . . . ?
C113 C108 C97 C98 41.08(16) . . . . ?
C113 C108 C97 C107 -135.02(12) . . . . ?
C113 C108 C109 C110 -0.6(2) . . . . ?
C113 C112 C111 C110 -0.2(2) . . . . ?
C187 C186 C191 C190 -5.2(2) . . . . ?
C187 C188 C189 C190 -3.5(2) . . . . ?
C109 C108 C97 C98 -136.61(13) . . . . ?
C109 C108 C97 C107 47.28(16) . . . . ?
C109 C108 C113 C112 0.1(2) . . . . ?
C5 C6 C7 C8 -1.0(2) . . . . ?
C133 C132 C121 C122 -132.44(13) . . . . ?
C133 C132 C121 C131 49.71(16) . . . . ?
C133 C132 C137 C136 0.08(19) . . . . ?
C167 C162 C163 C164 0.98(19) . . . . ?
C91 C90 C95 C94 0.89(19) . . . . ?
C91 C92 C93 C94 1.2(2) . . . . ?
C65 C60 C61 C62 -1.03(19) . . . . ?
C65 C64 C63 C62 -1.0(2) . . . . ?
C185 C180 C181 C182 0.2(2) . . . . ?
C185 C184 C183 C182 -0.2(3) . . . . ?
C136 C135 C134 C133 -0.6(2) . . . . ?
C95 C90 C91 C92 -0.91(19) . . . . ?
C95 C94 C93 C92 -1.3(2) . . . . ?
C17 C12 C13 C14 0.2(2) . . . . ?
C17 C16 C15 C14 0.2(2) . . . . ?
C181 C180 C185 C184 0.0(2) . . . . ?
C181 C182 C183 C184 0.4(3) . . . . ?
C61 C60 C65 C64 0.60(19) . . . . ?
C61 C62 C63 C64 0.6(2) . . . . ?
C164 C165 C166 C167 -0.1(2) . . . . ?
C13 C12 C17 C16 -0.11(19) . . . . ?
C13 C14 C15 C16 -0.2(2) . . . . ?
C41 C36 C37 C38 -0.4(2) . . . . ?
C41 C40 C39 C38 -0.2(2) . . . . ?
C188 C189 C190 C191 0.8(3) . . . . ?
C143 C138 C139 C140 -2.2(2) . . . . ?
C140 C141 C142 C143 0.0(2) . . . . ?
C37 C36 C41 C40 0.23(19) . . . . ?
C37 C38 C39 C40 0.0(3) . . . . ?
C112 C111 C110 C109 -0.4(2) . . . . ?
C191 C186 C187 C188 2.6(2) . . . . ?
